data_7018157
loop_
_publ_author_name
'Lama, Prem'
'Sa\~nudo, E Carolina'
'Bharadwaj, Parimal K.'

_publ_section_title
;
 Coordination polymers of Mn(2+) and Dy(3+) ions built with a bent
 tricarboxylate: Metamagnetic and weak anti-ferromagnetic behavior.
;
_journal_issue 10
_journal_name_full 'Dalton transactions (Cambridge, England : 2003)'
_journal_page_first 2979
_journal_page_last 2985
_journal_paper_doi 10.1039/c2dt11626j
_journal_volume 41
_journal_year 2012
_chemical_formula_moiety 'C105 H63 Mn9 N3 O46'
_chemical_formula_sum 'C105 H63 Mn9 N3 O46'
_chemical_formula_weight 2597.05
_chemical_name_systematic
;
?
;
_space_group_IT_number 2
_symmetry_cell_setting triclinic
_symmetry_space_group_name_Hall '-P 1'
_symmetry_space_group_name_H-M 'P -1'
_atom_sites_solution_hydrogens geom
_atom_sites_solution_primary direct
_atom_sites_solution_secondary difmap
_audit_creation_method SHELXL-97
_cell_angle_alpha 102.479(5)
_cell_angle_beta 95.820(2)
_cell_angle_gamma 97.520(4)
_cell_formula_units_Z 2
_cell_length_a 10.497(3)
_cell_length_b 18.382(4)
_cell_length_c 26.584(3)
_cell_measurement_reflns_used 999
_cell_measurement_temperature 100(2)
_cell_measurement_theta_max 25.30
_cell_measurement_theta_min 1.97
_cell_volume 4920.5(19)
_computing_cell_refinement 'SAINT 6.45 ( Bruker, 2003)'
_computing_data_collection 'SMART 5.628 (Bruker, 2003)'
_computing_data_reduction 'SAINT 6.45 ( Bruker, 2003)'
_computing_molecular_graphics 'DIAMOND 2.1e'
_computing_structure_refinement 'SHELXL-97 (Sheldrick, 1997)'
_computing_structure_solution SIR-97
_diffrn_ambient_temperature 100(2)
_diffrn_measured_fraction_theta_full 0.996
_diffrn_measured_fraction_theta_max 0.996
_diffrn_measurement_device_type 'BRUKER SMART APEX'
_diffrn_measurement_method /w-scans
_diffrn_radiation_monochromator graphite
_diffrn_radiation_source 'fine-focus sealed tube'
_diffrn_radiation_type MoK\a
_diffrn_radiation_wavelength 0.71073
_diffrn_reflns_av_R_equivalents 0.0765
_diffrn_reflns_av_sigmaI/netI 0.1703
_diffrn_reflns_limit_h_max 12
_diffrn_reflns_limit_h_min -12
_diffrn_reflns_limit_k_max 17
_diffrn_reflns_limit_k_min -22
_diffrn_reflns_limit_l_max 32
_diffrn_reflns_limit_l_min -22
_diffrn_reflns_number 26138
_diffrn_reflns_theta_full 25.30
_diffrn_reflns_theta_max 25.30
_diffrn_reflns_theta_min 1.97
_exptl_absorpt_coefficient_mu 1.219
_exptl_absorpt_correction_T_max 0.8878
_exptl_absorpt_correction_T_min 0.7926
_exptl_absorpt_correction_type empirical
_exptl_absorpt_process_details SADABS
_exptl_crystal_colour colorless
_exptl_crystal_density_diffrn 1.753
_exptl_crystal_density_method 'not measured'
_exptl_crystal_description block
_exptl_crystal_F_000 2614
_exptl_crystal_size_max 0.20
_exptl_crystal_size_mid 0.14
_exptl_crystal_size_min 0.10
_refine_diff_density_max 0.982
_refine_diff_density_min -0.645
_refine_diff_density_rms 0.113
_refine_ls_extinction_method none
_refine_ls_goodness_of_fit_ref 0.949
_refine_ls_hydrogen_treatment refU
_refine_ls_matrix_type full
_refine_ls_number_parameters 1487
_refine_ls_number_reflns 17850
_refine_ls_number_restraints 7
_refine_ls_restrained_S_all 0.949
_refine_ls_R_factor_all 0.1672
_refine_ls_R_factor_gt 0.0737
_refine_ls_shift/su_max 0.000
_refine_ls_shift/su_mean 0.000
_refine_ls_structure_factor_coef Fsqd
_refine_ls_weighting_details 'calc w=1/[\s^2^(Fo^2^)+(0.0575P)^2^+0.0000P] where P=(Fo^2^+2Fc^2^)/3'
_refine_ls_weighting_scheme calc
_refine_ls_wR_factor_gt 0.1400
_refine_ls_wR_factor_ref 0.1923
_reflns_number_gt 8009
_reflns_number_total 17850
_reflns_threshold_expression >2sigma(I)
_cod_data_source_file c2dt11626j.txt
_cod_data_source_block Complex1
_cod_depositor_comments
;
The following automatic conversions were performed:

'_symmetry_cell_setting' value 'Triclinic' changed to 'triclinic'
according to /home/saulius/struct/CIF-dictionaries/cif_core.dic
dictionary named 'cif_core.dic' version 2.4.1 from 2010-06-29.

Automatic conversion script
Id: cif_fix_values 1715 2011-07-08 13:25:40Z adriana 
;
_cod_original_sg_symbol_H-M P-1
_cod_database_code 7018157

loop_
_symmetry_equiv_pos_as_xyz
'x, y, z'
'-x, -y, -z'

loop_
_atom_site_label
_atom_site_type_symbol
_atom_site_fract_x
_atom_site_fract_y
_atom_site_fract_z
_atom_site_U_iso_or_equiv
_atom_site_adp_type
_atom_site_occupancy
_atom_site_symmetry_multiplicity
_atom_site_calc_flag
_atom_site_refinement_flags
Mn1 Mn -1.02720(12) -1.07167(7) -0.23017(5) 0.0342(3) Uani 1 1 d .
Mn2 Mn -0.84489(12) -0.91360(7) -0.15093(5) 0.0329(3) Uani 1 1 d .
Mn3 Mn -0.65726(13) -0.79929(7) -0.03806(5) 0.0407(4) Uani 1 1 d .
Mn4 Mn -0.70735(13) -0.60260(8) 0.13721(5) 0.0483(4) Uani 1 1 d .
Mn5 Mn -0.51990(14) -0.44243(7) 0.21083(6) 0.0448(4) Uani 1 1 d .
Mn6 Mn 0.0000 -0.5000 0.5000 0.0271(4) Uani 1 2 d S
Mn7 Mn -0.06073(11) -0.32432(6) 0.50313(5) 0.0277(3) Uani 1 1 d .
Mn8 Mn 0.24527(11) -0.25192(6) 0.49407(5) 0.0260(3) Uani 1 1 d .
Mn9 Mn 0.55753(11) -0.17811(6) 0.48978(5) 0.0268(3) Uani 1 1 d .
Mn10 Mn 0.5000 0.0000 0.5000 0.0261(4) Uani 1 2 d S
O1 O -1.0475(6) -1.1128(4) -0.1587(2) 0.0532(17) Uani 1 1 d .
O2 O -0.8645(5) -1.0395(3) -0.1557(2) 0.0400(15) Uani 1 1 d .
O3 O -1.1959(6) -1.1516(3) 0.0039(2) 0.0499(16) Uani 1 1 d .
O4 O -1.0706(5) -1.1034(3) 0.0797(2) 0.0454(16) Uani 1 1 d .
O5 O -0.6315(5) -1.0281(4) 0.0216(2) 0.0541(18) Uani 1 1 d .
O6 O -0.3483(5) -1.1047(3) 0.1074(2) 0.0441(16) Uani 1 1 d .
O7 O -0.5028(6) -1.1395(4) 0.0418(3) 0.070(2) Uani 1 1 d .
O8 O -0.8504(6) -0.7988(3) -0.1539(2) 0.0530(18) Uani 1 1 d .
O9 O -0.7486(6) -0.7331(3) -0.0767(3) 0.0573(19) Uani 1 1 d .
O10 O -0.7537(7) -0.5878(3) -0.0555(3) 0.074(2) Uani 1 1 d .
O11 O -0.4352(7) -0.2851(4) -0.0222(3) 0.072(2) Uani 1 1 d .
O12 O -0.4319(7) -0.3835(4) -0.0852(3) 0.074(2) Uani 1 1 d .
O13 O -0.6617(7) -0.4844(4) 0.1340(2) 0.0588(18) Uani 1 1 d .
O14 O -0.5048(7) -0.3903(4) 0.1422(3) 0.0615(19) Uani 1 1 d .
O15 O -0.5550(7) -0.6032(4) 0.1949(3) 0.067(2) Uani 1 1 d .
O16 O -0.3830(7) -0.5154(4) 0.2050(3) 0.077(2) Uani 1 1 d .
O17 O -0.2174(5) -0.5698(3) 0.2776(2) 0.0468(16) Uani 1 1 d .
O18 O 0.0048(5) -0.4147(3) 0.44932(19) 0.0276(12) Uani 1 1 d .
O19 O 0.1679(5) -0.3442(3) 0.4268(2) 0.0384(14) Uani 1 1 d .
O20 O 0.1979(5) -0.5552(3) 0.2014(2) 0.0409(15) Uani 1 1 d .
O21 O 0.3293(6) -0.4564(3) 0.2537(2) 0.0494(16) Uani 1 1 d .
O22 O -0.1364(5) -0.4340(3) 0.5315(2) 0.0438(16) Uani 1 1 d .
O23 O -0.2546(5) -0.3452(3) 0.5343(2) 0.0418(15) Uani 1 1 d .
O24 O -0.5590(5) -0.7064(3) 0.5510(2) 0.0322(13) Uani 1 1 d .
O25 O -0.4080(5) -0.6936(3) 0.4997(2) 0.0314(13) Uani 1 1 d .
O26 O -0.6438(5) -0.4453(3) 0.6174(2) 0.0380(14) Uani 1 1 d .
O27 O -0.8636(5) -0.3117(3) 0.54672(19) 0.0277(12) Uani 1 1 d .
O28 O -0.8557(5) -0.4278(3) 0.5571(2) 0.0366(14) Uani 1 1 d .
O29 O 0.3159(5) -0.1610(3) 0.5620(2) 0.0330(13) Uani 1 1 d .
O30 O 0.4868(5) -0.0898(3) 0.54481(19) 0.0272(12) Uani 1 1 d .
O31 O 0.1097(5) -0.0508(3) 0.7216(2) 0.0422(15) Uani 1 1 d .
O32 O 0.2194(5) 0.0553(3) 0.7747(2) 0.0367(14) Uani 1 1 d .
O33 O 0.6576(5) 0.0859(3) 0.7134(2) 0.0391(14) Uani 1 1 d .
O34 O 0.7969(5) -0.0184(3) 0.7515(2) 0.0494(17) Uani 1 1 d .
O35 O 0.9554(6) 0.0459(3) 0.8091(2) 0.0522(18) Uani 1 1 d .
O36 O 0.7500(5) -0.1575(3) 0.4544(2) 0.0393(15) Uani 1 1 d .
O37 O 0.6399(5) -0.0642(3) 0.4704(2) 0.0446(16) Uani 1 1 d .
O38 O 0.9198(5) 0.1977(3) 0.5117(2) 0.0339(14) Uani 1 1 d .
O39 O 1.0547(5) 0.2116(3) 0.4536(2) 0.0389(15) Uani 1 1 d .
O40 O 1.1500(5) -0.0445(3) 0.3828(2) 0.0348(14) Uani 1 1 d .
O41 O 1.3592(5) -0.0709(3) 0.4410(2) 0.0365(14) Uani 1 1 d .
O42 O 1.3635(5) -0.1905(3) 0.44454(19) 0.0291(13) Uani 1 1 d .
N1 N -1.0896(7) -1.1886(4) -0.2747(3) 0.0385(18) Uani 1 1 d .
N2 N -0.8995(8) -0.6418(5) 0.0845(3) 0.057(2) Uani 1 1 d .
N3 N -0.4321(7) -0.3329(4) 0.2591(3) 0.047(2) Uani 1 1 d .
C1 C -0.9421(9) -1.0767(5) -0.1330(3) 0.038(2) Uani 1 1 d .
C2 C -0.9078(8) -1.0776(4) -0.0774(3) 0.033(2) Uani 1 1 d .
C3 C -0.7845(8) -1.0528(4) -0.0527(3) 0.035(2) Uani 1 1 d .
H3 H -0.7171 -1.0378 -0.0714 0.042 Uiso 1 1 calc R
C4 C -0.7586(8) -1.0495(5) -0.0004(3) 0.040(2) Uani 1 1 d .
C5 C -0.8576(8) -1.0694(5) 0.0274(3) 0.040(2) Uani 1 1 d .
H5 H -0.8399 -1.0641 0.0639 0.048 Uiso 1 1 calc R
C6 C -0.9838(8) -1.0974(4) 0.0017(3) 0.0316(19) Uani 1 1 d .
C7 C -1.0887(9) -1.1192(5) 0.0316(4) 0.037(2) Uani 1 1 d .
C8 C -1.0050(9) -1.1023(4) -0.0516(3) 0.038(2) Uani 1 1 d .
H8 H -1.0883 -1.1232 -0.0704 0.046 Uiso 1 1 calc R
C9 C -0.6013(8) -0.9972(5) 0.0753(4) 0.044(2) Uani 1 1 d .
C10 C -0.5130(7) -1.0261(5) 0.1054(3) 0.035(2) Uani 1 1 d .
C11 C -0.4523(9) -1.0939(5) 0.0829(4) 0.045(2) Uani 1 1 d .
C12 C -0.4792(9) -0.9913(5) 0.1569(3) 0.046(2) Uani 1 1 d .
H12 H -0.4156 -1.0090 0.1772 0.055 Uiso 1 1 calc R
C13 C -0.5358(9) -0.9306(5) 0.1803(4) 0.056(3) Uani 1 1 d .
H13 H -0.5155 -0.9090 0.2165 0.068 Uiso 1 1 calc R
C14 C -0.6216(10) -0.9027(6) 0.1499(5) 0.072(4) Uani 1 1 d .
H14 H -0.6588 -0.8604 0.1654 0.086 Uiso 1 1 calc R
C15 C -0.6552(9) -0.9339(6) 0.0978(5) 0.065(3) Uani 1 1 d .
H15 H -0.7137 -0.9132 0.0773 0.078 Uiso 1 1 calc R
C16 C -0.8262(9) -0.7403(5) -0.1178(4) 0.046(2) Uani 1 1 d .
C17 C -0.8962(8) -0.6748(5) -0.1233(3) 0.039(2) Uani 1 1 d .
C18 C -1.0073(10) -0.6884(6) -0.1578(4) 0.066(3) Uani 1 1 d .
H18 H -1.0351 -0.7381 -0.1784 0.079 Uiso 1 1 calc R
C19 C -1.0810(11) -0.6333(6) -0.1641(5) 0.079(4) Uani 1 1 d .
H19 H -1.1571 -0.6449 -0.1887 0.094 Uiso 1 1 calc R
C20 C -1.0422(11) -0.5611(6) -0.1340(5) 0.084(4) Uani 1 1 d .
H20 H -1.0913 -0.5222 -0.1378 0.101 Uiso 1 1 calc R
C21 C -0.9305(10) -0.5456(5) -0.0981(4) 0.067(3) Uani 1 1 d .
H21 H -0.9029 -0.4960 -0.0772 0.080 Uiso 1 1 calc R
C22 C -0.8609(9) -0.6020(5) -0.0930(4) 0.045(2) Uani 1 1 d .
C23 C -0.6990(9) -0.5156(5) -0.0279(4) 0.050(3) Uani 1 1 d .
C24 C -0.6313(9) -0.4667(5) -0.0515(4) 0.053(3) Uani 1 1 d .
H24 H -0.6346 -0.4764 -0.0883 0.063 Uiso 1 1 calc R
C25 C -0.5566(9) -0.4015(5) -0.0187(3) 0.039(2) Uani 1 1 d .
C26 C -0.4687(9) -0.3530(6) -0.0439(4) 0.050(3) Uani 1 1 d .
C27 C -0.5523(9) -0.3903(5) 0.0350(4) 0.047(2) Uani 1 1 d .
H27 H -0.5001 -0.3464 0.0567 0.057 Uiso 1 1 calc R
C28 C -0.6208(9) -0.4405(5) 0.0577(4) 0.043(2) Uani 1 1 d .
C29 C -0.5951(10) -0.4369(5) 0.1154(4) 0.043(2) Uani 1 1 d .
C30 C -0.6976(9) -0.5013(5) 0.0257(4) 0.052(3) Uani 1 1 d .
H30 H -0.7514 -0.5348 0.0402 0.063 Uiso 1 1 calc R
C31 C -0.4330(11) -0.5826(7) 0.2003(4) 0.056(3) Uani 1 1 d .
C32 C -0.3489(8) -0.6418(5) 0.2019(3) 0.039(2) Uani 1 1 d .
C33 C -0.3799(9) -0.7101(6) 0.1646(4) 0.057(3) Uani 1 1 d .
H33 H -0.4514 -0.7168 0.1382 0.068 Uiso 1 1 calc R
C34 C -0.3097(11) -0.7676(6) 0.1654(4) 0.068(3) Uani 1 1 d .
H34 H -0.3361 -0.8147 0.1411 0.082 Uiso 1 1 calc R
C35 C -0.2019(10) -0.7577(6) 0.2008(4) 0.065(3) Uani 1 1 d .
H35 H -0.1492 -0.7962 0.1995 0.079 Uiso 1 1 calc R
C36 C -0.1700(9) -0.6917(5) 0.2385(4) 0.051(3) Uani 1 1 d .
H36 H -0.0991 -0.6860 0.2650 0.061 Uiso 1 1 calc R
C37 C -0.2405(8) -0.6339(5) 0.2379(3) 0.041(2) Uani 1 1 d .
C38 C -0.0909(8) -0.5340(4) 0.2939(3) 0.032(2) Uani 1 1 d .
C39 C -0.0630(8) -0.4927(4) 0.3451(3) 0.032(2) Uani 1 1 d .
H39 H -0.1268 -0.4940 0.3680 0.039 Uiso 1 1 calc R
C40 C 0.0586(8) -0.4495(4) 0.3629(3) 0.0286(19) Uani 1 1 d .
C41 C 0.0796(8) -0.3995(4) 0.4168(3) 0.0270(19) Uani 1 1 d .
C42 C 0.1521(8) -0.4529(4) 0.3296(3) 0.0302(19) Uani 1 1 d .
H42 H 0.2362 -0.4247 0.3419 0.036 Uiso 1 1 calc R
C43 C 0.1266(8) -0.4965(4) 0.2784(3) 0.0293(19) Uani 1 1 d .
C44 C 0.2256(8) -0.5024(5) 0.2423(3) 0.035(2) Uani 1 1 d .
C45 C 0.0020(8) -0.5361(4) 0.2622(3) 0.033(2) Uani 1 1 d .
H45 H -0.0187 -0.5658 0.2275 0.040 Uiso 1 1 calc R
C46 C -0.2438(8) -0.4092(5) 0.5394(3) 0.0315(19) Uani 1 1 d .
C47 C -0.3510(7) -0.4587(4) 0.5528(3) 0.0271(18) Uani 1 1 d .
C48 C -0.3596(7) -0.5369(4) 0.5390(3) 0.0297(19) Uani 1 1 d .
H48 H -0.2950 -0.5591 0.5213 0.036 Uiso 1 1 calc R
C49 C -0.4627(7) -0.5821(4) 0.5513(3) 0.0210(17) Uani 1 1 d .
C50 C -0.4765(7) -0.6654(4) 0.5332(3) 0.0247(18) Uani 1 1 d .
C51 C -0.5517(7) -0.5496(4) 0.5794(3) 0.0304(19) Uani 1 1 d .
H51 H -0.6191 -0.5806 0.5897 0.036 Uiso 1 1 calc R
C52 C -0.5441(7) -0.4718(4) 0.5928(3) 0.0306(19) Uani 1 1 d .
C53 C -0.4447(7) -0.4248(4) 0.5787(3) 0.0274(19) Uani 1 1 d .
H53 H -0.4412 -0.3716 0.5865 0.033 Uiso 1 1 calc R
C54 C -0.6350(7) -0.3682(4) 0.6387(3) 0.0279(19) Uani 1 1 d .
C55 C -0.7199(8) -0.3278(4) 0.6177(3) 0.0291(19) Uani 1 1 d .
C56 C -0.8176(7) -0.3584(4) 0.5705(3) 0.0266(18) Uani 1 1 d .
C57 C -0.7142(8) -0.2524(4) 0.6439(3) 0.038(2) Uani 1 1 d .
H57 H -0.7716 -0.2227 0.6310 0.045 Uiso 1 1 calc R
C58 C -0.6270(9) -0.2205(4) 0.6878(3) 0.043(2) Uani 1 1 d .
H58 H -0.6258 -0.1695 0.7053 0.052 Uiso 1 1 calc R
C59 C -0.5416(8) -0.2621(5) 0.7066(3) 0.042(2) Uani 1 1 d .
H59 H -0.4795 -0.2394 0.7362 0.050 Uiso 1 1 calc R
C60 C -0.5460(8) -0.3361(5) 0.6825(3) 0.038(2) Uani 1 1 d .
H60 H -0.4884 -0.3653 0.6957 0.045 Uiso 1 1 calc R
C61 C 0.4007(8) -0.1048(4) 0.5736(3) 0.0249(18) Uani 1 1 d .
C62 C 0.4080(7) -0.0503(4) 0.6256(3) 0.0273(19) Uani 1 1 d .
C63 C 0.3036(7) -0.0512(4) 0.6538(3) 0.0289(19) Uani 1 1 d .
H63 H 0.2251 -0.0848 0.6401 0.035 Uiso 1 1 calc R
C64 C 0.3154(7) -0.0022(4) 0.7025(3) 0.0239(17) Uani 1 1 d .
C65 C 0.2075(8) 0.0005(4) 0.7353(3) 0.0309(19) Uani 1 1 d .
C66 C 0.4328(8) 0.0441(4) 0.7236(3) 0.034(2) Uani 1 1 d .
H66 H 0.4418 0.0761 0.7574 0.041 Uiso 1 1 calc R
C67 C 0.5363(7) 0.0434(4) 0.6952(3) 0.0280(19) Uani 1 1 d .
C68 C 0.5235(7) -0.0028(4) 0.6459(3) 0.0283(18) Uani 1 1 d .
H68 H 0.5938 -0.0019 0.6261 0.034 Uiso 1 1 calc R
C69 C 0.6802(8) 0.1251(5) 0.7647(3) 0.037(2) Uani 1 1 d .
C70 C 0.7697(8) 0.1040(4) 0.7989(3) 0.034(2) Uani 1 1 d .
C71 C 0.8427(9) 0.0403(5) 0.7848(3) 0.037(2) Uani 1 1 d .
C72 C 0.7947(9) 0.1467(5) 0.8508(3) 0.048(2) Uani 1 1 d .
H72 H 0.8589 0.1349 0.8743 0.057 Uiso 1 1 calc R
C73 C 0.7281(9) 0.2049(5) 0.8681(4) 0.058(3) Uani 1 1 d .
H73 H 0.7416 0.2308 0.9037 0.070 Uiso 1 1 calc R
C74 C 0.6409(9) 0.2254(5) 0.8328(4) 0.060(3) Uani 1 1 d .
H74 H 0.5942 0.2654 0.8444 0.072 Uiso 1 1 calc R
C75 C 0.6213(9) 0.1884(5) 0.7809(4) 0.049(3) Uani 1 1 d .
H75 H 0.5681 0.2059 0.7565 0.059 Uiso 1 1 calc R
C76 C 0.7428(7) -0.0896(4) 0.4582(3) 0.0269(18) Uani 1 1 d .
C77 C 0.8537(7) -0.0381(4) 0.4466(3) 0.0235(18) Uani 1 1 d .
C78 C 0.8636(7) 0.0402(4) 0.4651(3) 0.0249(18) Uani 1 1 d .
H78 H 0.8008 0.0607 0.4849 0.030 Uiso 1 1 calc R
C79 C 0.9649(7) 0.0866(4) 0.4544(3) 0.0251(18) Uani 1 1 d .
C80 C 0.9798(7) 0.1701(4) 0.4742(3) 0.0287(19) Uani 1 1 d .
C81 C 1.0558(7) 0.0565(4) 0.4249(3) 0.0295(19) Uani 1 1 d .
H81 H 1.1234 0.0893 0.4161 0.035 Uiso 1 1 calc R
C82 C 1.0484(7) -0.0205(4) 0.4082(3) 0.0241(17) Uani 1 1 d .
C83 C 0.9489(7) -0.0691(4) 0.4186(3) 0.0268(18) Uani 1 1 d .
H83 H 0.9441 -0.1221 0.4072 0.032 Uiso 1 1 calc R
C84 C 1.1392(7) -0.1205(4) 0.3590(3) 0.0298(19) Uani 1 1 d .
C85 C 1.2196(7) -0.1654(4) 0.3767(3) 0.0275(19) Uani 1 1 d .
C86 C 1.3186(7) -0.1401(4) 0.4239(3) 0.0266(18) Uani 1 1 d .
C87 C 1.2072(8) -0.2406(5) 0.3489(3) 0.044(2) Uani 1 1 d .
H87 H 1.2616 -0.2731 0.3600 0.053 Uiso 1 1 calc R
C88 C 1.1154(10) -0.2675(5) 0.3052(4) 0.062(3) Uani 1 1 d .
H88 H 1.1066 -0.3187 0.2869 0.075 Uiso 1 1 calc R
C89 C 1.0380(9) -0.2218(6) 0.2881(4) 0.059(3) Uani 1 1 d .
H89 H 0.9756 -0.2410 0.2581 0.071 Uiso 1 1 calc R
C90 C 1.0502(8) -0.1473(5) 0.3145(3) 0.041(2) Uani 1 1 d .
H90 H 0.9978 -0.1146 0.3023 0.049 Uiso 1 1 calc R
C91 C -1.0517(9) -1.2137(5) -0.3222(4) 0.048(2) Uani 1 1 d .
H91 H -1.0043 -1.1783 -0.3374 0.057 Uiso 1 1 calc R
C92 C -1.0786(10) -1.2873(6) -0.3489(4) 0.058(3) Uani 1 1 d .
H92 H -1.0480 -1.3033 -0.3813 0.070 Uiso 1 1 calc R
C93 C -1.1508(10) -1.3375(5) -0.3278(4) 0.053(3) Uani 1 1 d .
H93 H -1.1721 -1.3891 -0.3458 0.064 Uiso 1 1 calc R
C94 C -1.1928(9) -1.3134(5) -0.2803(4) 0.060(3) Uani 1 1 d .
H94 H -1.2437 -1.3478 -0.2656 0.072 Uiso 1 1 calc R
C95 C -1.1598(9) -1.2382(5) -0.2546(4) 0.049(3) Uani 1 1 d .
H95 H -1.1878 -1.2216 -0.2218 0.059 Uiso 1 1 calc R
C96 C -0.9108(10) -0.6726(6) 0.0326(4) 0.060(3) Uani 1 1 d .
H96 H -0.8342 -0.6739 0.0164 0.072 Uiso 1 1 calc R
C97 C -1.0282(12) -0.7018(7) 0.0025(4) 0.076(3) Uani 1 1 d .
H97 H -1.0318 -0.7209 -0.0339 0.091 Uiso 1 1 calc R
C98 C -1.1378(13) -0.7034(8) 0.0245(5) 0.081(5) Uani 1 1 d .
H98 H -1.2194 -0.7246 0.0043 0.118 Uiso 1 1 calc R
C99 C -1.1291(11) -0.6740(8) 0.0766(5) 0.079(4) Uani 1 1 d .
H99 H -1.2051 -0.6731 0.0932 0.116 Uiso 1 1 calc R
C100 C -1.0089(12) -0.6456(7) 0.1050(4) 0.073(4) Uani 1 1 d .
H100 H -1.0045 -0.6276 0.1415 0.100 Uiso 1 1 calc R
C101 C -0.4609(10) -0.3084(6) 0.3077(4) 0.059(3) Uani 1 1 d .
H101 H -0.5170 -0.3412 0.3219 0.070 Uiso 1 1 calc R
C102 C -0.4117(11) -0.2380(6) 0.3369(4) 0.072(3) Uani 1 1 d .
H102 H -0.4358 -0.2218 0.3705 0.087 Uiso 1 1 calc R
C103 C -0.3291(11) -0.1914(6) 0.3184(4) 0.066(3) Uani 1 1 d .
H103 H -0.2920 -0.1429 0.3391 0.080 Uiso 1 1 calc R
C104 C -0.2992(9) -0.2151(6) 0.2688(5) 0.058(3) Uani 1 1 d .
H104 H -0.2428 -0.1826 0.2545 0.069 Uiso 1 1 calc R
C105 C -0.3505(9) -0.2847(5) 0.2407(4) 0.054(3) Uani 1 1 d .
H105 H -0.3287 -0.3007 0.2066 0.064 Uiso 1 1 calc R
O1W O -0.7338(10) -0.7346(4) 0.1248(4) 0.082(4) Uani 1 1 d D
H2W1 H -0.7954 -0.7545 0.1010 0.102 Uiso 1 1 calc RD
O2W O -0.1760(6) -0.3039(4) 0.4363(2) 0.0450(16) Uani 1 1 d D
H2W2 H -0.2462 -0.2912 0.4450 0.068 Uiso 1 1 calc RD
O3W O 0.6639(6) -0.1969(4) 0.5570(3) 0.0459(16) Uani 1 1 d D
O4W O 0.6736(9) -0.1349(5) 0.6616(3) 0.108(4) Uani 1 1 d .
H1W1 H -0.669(10) -0.755(18) 0.115(8) 0.13(3) Uiso 1 1 d D
H1W2 H -0.147(7) -0.277(5) 0.417(4) 0.05(5) Uiso 1 1 d D
H1W3 H 0.656(8) -0.180(4) 0.5887(12) 0.05(3) Uiso 1 1 d D
H2W3 H 0.710(8) -0.231(4) 0.549(4) 0.08(4) Uiso 1 1 d D

loop_
_atom_site_aniso_label
_atom_site_aniso_U_11
_atom_site_aniso_U_22
_atom_site_aniso_U_33
_atom_site_aniso_U_23
_atom_site_aniso_U_13
_atom_site_aniso_U_12
Mn1 0.0341(7) 0.0351(7) 0.0323(8) 0.0050(6) 0.0090(6) 0.0025(6)
Mn2 0.0339(7) 0.0345(7) 0.0268(7) 0.0009(6) 0.0063(6) 0.0018(6)
Mn3 0.0385(8) 0.0431(8) 0.0361(8) 0.0026(7) 0.0066(7) 0.0007(6)
Mn4 0.0491(8) 0.0481(8) 0.0451(8) 0.0042(7) 0.0087(7) 0.0082(7)
Mn5 0.0479(9) 0.0368(8) 0.0495(9) 0.0066(7) 0.0186(7) 0.0024(7)
Mn6 0.0265(9) 0.0200(9) 0.0335(10) 0.0037(8) 0.0061(8) 0.0014(7)
Mn7 0.0277(7) 0.0200(6) 0.0354(7) 0.0054(5) 0.0088(6) 0.0017(5)
Mn8 0.0253(6) 0.0178(6) 0.0328(7) 0.0019(5) 0.0079(5) -0.0013(5)
Mn9 0.0265(7) 0.0186(6) 0.0342(7) 0.0034(5) 0.0084(6) 0.0008(5)
Mn10 0.0269(9) 0.0181(9) 0.0320(10) 0.0034(7) 0.0073(8) 0.0004(7)
O1 0.052(4) 0.068(4) 0.032(4) 0.009(3) -0.002(3) -0.005(4)
O2 0.041(4) 0.049(4) 0.036(4) 0.017(3) 0.010(3) 0.011(3)
O3 0.040(4) 0.066(4) 0.041(4) 0.013(3) 0.005(3) -0.001(3)
O4 0.041(4) 0.065(4) 0.031(4) 0.010(3) 0.010(3) 0.007(3)
O5 0.027(3) 0.091(5) 0.041(4) 0.014(4) -0.001(3) 0.004(3)
O6 0.033(3) 0.047(4) 0.048(4) 0.003(3) 0.001(3) 0.009(3)
O7 0.057(5) 0.075(5) 0.056(5) -0.021(4) -0.018(4) 0.015(4)
O8 0.080(5) 0.031(3) 0.040(4) -0.001(3) 0.001(4) 0.001(3)
O9 0.065(5) 0.031(3) 0.069(5) 0.006(3) -0.012(4) 0.005(3)
O10 0.084(5) 0.036(4) 0.087(6) 0.004(4) -0.035(5) 0.005(4)
O11 0.094(6) 0.052(5) 0.055(5) 0.007(4) -0.005(4) -0.015(4)
O12 0.082(6) 0.094(6) 0.045(5) 0.015(4) 0.037(4) 0.027(5)
O13 0.071(5) 0.054(4) 0.058(4) 0.021(4) 0.021(4) 0.014(4)
O14 0.074(5) 0.055(4) 0.045(4) 0.000(3) 0.010(4) -0.009(4)
O15 0.047(4) 0.098(6) 0.060(5) 0.021(4) 0.003(4) 0.026(4)
O16 0.071(5) 0.066(5) 0.092(6) 0.020(5) -0.001(5) 0.018(4)
O17 0.026(3) 0.049(4) 0.050(4) -0.016(3) 0.003(3) -0.003(3)
O18 0.030(3) 0.027(3) 0.025(3) 0.005(2) 0.009(3) 0.002(2)
O19 0.041(3) 0.024(3) 0.040(4) -0.003(3) 0.007(3) -0.011(3)
O20 0.035(3) 0.042(4) 0.039(4) 0.000(3) 0.011(3) -0.003(3)
O21 0.041(4) 0.049(4) 0.048(4) -0.003(3) 0.021(3) -0.014(3)
O22 0.034(3) 0.034(3) 0.062(4) 0.002(3) 0.020(3) 0.004(3)
O23 0.041(4) 0.026(3) 0.061(4) 0.021(3) 0.010(3) -0.004(3)
O24 0.030(3) 0.024(3) 0.042(4) 0.005(3) 0.007(3) 0.003(2)
O25 0.032(3) 0.028(3) 0.033(3) 0.003(3) 0.009(3) 0.004(3)
O26 0.033(3) 0.024(3) 0.059(4) 0.005(3) 0.020(3) 0.008(3)
O27 0.030(3) 0.020(3) 0.034(3) 0.008(2) 0.007(3) 0.001(2)
O28 0.040(3) 0.020(3) 0.043(4) 0.005(3) -0.006(3) -0.003(3)
O29 0.037(3) 0.023(3) 0.032(3) -0.003(3) 0.010(3) -0.005(3)
O30 0.034(3) 0.020(3) 0.028(3) 0.006(2) 0.006(3) 0.003(2)
O31 0.043(4) 0.039(3) 0.036(4) -0.004(3) 0.011(3) -0.008(3)
O32 0.039(3) 0.029(3) 0.036(3) -0.002(3) 0.011(3) -0.006(3)
O33 0.029(3) 0.045(4) 0.035(4) -0.001(3) -0.001(3) -0.006(3)
O34 0.040(4) 0.041(4) 0.057(4) -0.010(3) 0.001(3) 0.008(3)
O35 0.035(4) 0.059(4) 0.053(4) -0.005(3) -0.007(3) 0.015(3)
O36 0.038(3) 0.019(3) 0.059(4) 0.007(3) 0.008(3) 0.000(3)
O37 0.033(3) 0.029(3) 0.075(5) 0.010(3) 0.026(3) 0.004(3)
O38 0.033(3) 0.025(3) 0.044(4) 0.002(3) 0.012(3) 0.010(3)
O39 0.040(3) 0.018(3) 0.056(4) 0.004(3) 0.014(3) -0.006(3)
O40 0.031(3) 0.027(3) 0.050(4) 0.009(3) 0.022(3) 0.005(3)
O41 0.043(3) 0.022(3) 0.042(4) 0.010(3) -0.005(3) 0.000(3)
O42 0.032(3) 0.021(3) 0.033(3) 0.004(2) 0.009(3) 0.003(2)
N1 0.044(5) 0.031(4) 0.034(4) -0.003(3) 0.005(4) 0.004(3)
N2 0.052(5) 0.068(6) 0.047(6) 0.001(4) 0.014(5) 0.008(5)
N3 0.044(5) 0.044(5) 0.048(5) 0.010(4) 0.003(4) -0.012(4)
C1 0.043(6) 0.042(5) 0.034(5) 0.014(4) 0.011(5) 0.013(5)
C2 0.040(5) 0.030(5) 0.027(5) 0.007(4) 0.006(4) 0.002(4)
C3 0.029(5) 0.047(5) 0.029(5) 0.012(4) 0.002(4) 0.001(4)
C4 0.032(5) 0.044(5) 0.044(6) 0.013(5) -0.001(4) 0.002(4)
C5 0.037(5) 0.057(6) 0.031(5) 0.018(5) 0.005(4) 0.011(5)
C6 0.033(5) 0.032(5) 0.033(5) 0.010(4) 0.014(4) 0.008(4)
C7 0.039(5) 0.040(5) 0.039(6) 0.018(4) 0.011(5) 0.009(4)
C8 0.047(6) 0.029(5) 0.034(5) 0.003(4) 0.006(4) -0.001(4)
C9 0.034(5) 0.052(6) 0.041(6) 0.005(5) 0.003(5) -0.002(5)
C10 0.019(4) 0.043(5) 0.040(6) 0.004(4) 0.001(4) 0.006(4)
C11 0.042(6) 0.047(6) 0.046(6) 0.011(5) 0.007(5) 0.006(5)
C12 0.049(6) 0.053(6) 0.030(5) 0.005(5) -0.001(5) -0.001(5)
C13 0.050(6) 0.047(6) 0.064(7) -0.002(5) -0.004(6) 0.011(5)
C14 0.061(7) 0.065(7) 0.077(9) -0.012(6) -0.009(7) 0.029(6)
C15 0.048(6) 0.068(7) 0.076(8) 0.012(6) -0.010(6) 0.023(6)
C16 0.050(6) 0.040(6) 0.041(6) 0.007(5) 0.003(5) -0.017(5)
C17 0.034(5) 0.036(5) 0.044(6) 0.008(4) 0.007(4) -0.006(4)
C18 0.068(8) 0.047(6) 0.072(8) 0.008(6) -0.005(6) -0.003(6)
C19 0.062(7) 0.063(8) 0.098(10) 0.009(7) -0.028(7) 0.009(6)
C20 0.069(8) 0.056(7) 0.111(11) 0.002(7) -0.029(8) 0.016(6)
C21 0.067(7) 0.037(6) 0.085(9) -0.002(6) -0.016(7) 0.010(5)
C22 0.042(6) 0.046(6) 0.047(6) 0.010(5) -0.003(5) 0.011(5)
C23 0.052(6) 0.031(5) 0.055(7) -0.001(5) -0.018(5) 0.008(5)
C24 0.054(6) 0.047(6) 0.048(6) 0.000(5) -0.011(5) 0.004(5)
C25 0.045(6) 0.042(5) 0.033(5) 0.007(4) 0.015(5) 0.012(4)
C26 0.046(6) 0.059(7) 0.043(6) 0.011(5) -0.001(5) 0.005(5)
C27 0.055(6) 0.041(6) 0.045(6) 0.004(5) 0.003(5) 0.016(5)
C28 0.044(6) 0.032(5) 0.050(6) 0.004(5) 0.005(5) 0.000(4)
C29 0.056(6) 0.032(5) 0.044(6) 0.011(5) 0.017(5) 0.014(5)
C30 0.041(6) 0.047(6) 0.069(8) 0.016(6) 0.002(5) 0.006(5)
C31 0.065(8) 0.073(8) 0.026(6) 0.007(5) -0.006(5) 0.009(7)
C32 0.029(5) 0.048(6) 0.036(5) 0.007(4) 0.000(4) 0.000(4)
C33 0.041(6) 0.067(7) 0.048(7) -0.003(6) -0.007(5) -0.005(5)
C34 0.072(8) 0.050(7) 0.066(8) -0.016(6) 0.011(7) -0.008(6)
C35 0.049(7) 0.054(7) 0.086(9) 0.003(6) -0.005(6) 0.011(5)
C36 0.041(6) 0.056(6) 0.050(6) 0.004(5) -0.005(5) 0.012(5)
C37 0.033(5) 0.038(5) 0.043(6) -0.001(4) 0.000(4) -0.004(4)
C38 0.029(5) 0.033(5) 0.029(5) 0.000(4) 0.004(4) -0.006(4)
C39 0.030(5) 0.032(5) 0.035(5) 0.009(4) 0.009(4) -0.004(4)
C40 0.035(5) 0.019(4) 0.029(5) 0.004(4) 0.002(4) -0.003(4)
C41 0.031(5) 0.020(4) 0.025(5) 0.000(4) -0.005(4) 0.003(4)
C42 0.028(5) 0.027(4) 0.034(5) 0.005(4) 0.008(4) -0.002(4)
C43 0.031(5) 0.024(4) 0.032(5) 0.007(4) 0.009(4) -0.002(4)
C44 0.025(5) 0.038(5) 0.044(6) 0.008(4) 0.018(4) 0.006(4)
C45 0.036(5) 0.031(5) 0.024(5) -0.008(4) 0.009(4) -0.003(4)
C46 0.037(5) 0.035(5) 0.021(5) 0.003(4) 0.012(4) 0.001(4)
C47 0.022(4) 0.028(4) 0.033(5) 0.007(4) 0.012(4) 0.003(4)
C48 0.027(4) 0.030(5) 0.031(5) 0.002(4) 0.006(4) 0.012(4)
C49 0.023(4) 0.013(4) 0.025(4) 0.003(3) 0.003(3) -0.004(3)
C50 0.020(4) 0.022(4) 0.031(5) 0.009(4) 0.001(4) -0.004(3)
C51 0.026(4) 0.022(4) 0.043(5) 0.007(4) 0.011(4) 0.001(4)
C52 0.019(4) 0.030(5) 0.043(5) 0.005(4) 0.008(4) 0.011(4)
C53 0.027(4) 0.021(4) 0.032(5) 0.003(4) 0.001(4) 0.003(4)
C54 0.021(4) 0.023(4) 0.039(5) 0.002(4) 0.019(4) 0.000(3)
C55 0.037(5) 0.018(4) 0.031(5) 0.004(4) 0.004(4) 0.002(4)
C56 0.026(4) 0.019(4) 0.028(5) -0.006(4) 0.014(4) -0.009(3)
C57 0.036(5) 0.030(5) 0.042(6) -0.002(4) -0.001(4) 0.007(4)
C58 0.057(6) 0.021(5) 0.045(6) -0.002(4) 0.002(5) 0.006(4)
C59 0.047(6) 0.036(5) 0.032(5) -0.004(4) -0.007(4) 0.000(4)
C60 0.030(5) 0.037(5) 0.045(6) 0.009(4) 0.003(4) 0.004(4)
C61 0.032(5) 0.024(4) 0.017(4) 0.006(3) 0.002(4) 0.000(4)
C62 0.031(5) 0.021(4) 0.027(5) 0.007(4) -0.002(4) -0.004(4)
C63 0.026(4) 0.026(4) 0.031(5) 0.002(4) 0.009(4) -0.004(4)
C64 0.034(5) 0.017(4) 0.021(4) 0.004(3) 0.007(4) 0.001(3)
C65 0.041(5) 0.026(5) 0.023(5) -0.001(4) 0.004(4) 0.006(4)
C66 0.039(5) 0.027(5) 0.034(5) 0.006(4) 0.006(4) -0.004(4)
C67 0.025(4) 0.021(4) 0.034(5) 0.006(4) 0.000(4) -0.004(3)
C68 0.028(4) 0.026(4) 0.030(5) 0.003(4) 0.009(4) 0.003(4)
C69 0.033(5) 0.037(5) 0.031(5) 0.002(4) -0.001(4) -0.012(4)
C70 0.028(5) 0.036(5) 0.032(5) -0.001(4) 0.000(4) 0.003(4)
C71 0.047(6) 0.033(5) 0.029(5) 0.004(4) 0.006(4) 0.006(4)
C72 0.050(6) 0.051(6) 0.037(6) 0.000(5) 0.003(5) 0.011(5)
C73 0.061(7) 0.048(6) 0.046(6) -0.025(5) -0.007(5) 0.011(5)
C74 0.056(7) 0.046(6) 0.066(7) -0.013(5) -0.006(6) 0.019(5)
C75 0.050(6) 0.030(5) 0.056(7) -0.004(5) -0.012(5) 0.005(4)
C76 0.027(5) 0.028(5) 0.023(4) 0.001(4) 0.004(4) 0.001(4)
C77 0.019(4) 0.016(4) 0.033(5) 0.007(3) -0.002(4) -0.006(3)
C78 0.026(4) 0.023(4) 0.025(4) 0.007(3) 0.006(4) -0.001(3)
C79 0.023(4) 0.019(4) 0.030(5) -0.001(3) 0.006(4) -0.001(3)
C80 0.025(4) 0.018(4) 0.040(5) 0.006(4) -0.006(4) 0.004(4)
C81 0.027(4) 0.019(4) 0.044(5) 0.017(4) 0.008(4) -0.005(3)
C82 0.018(4) 0.027(4) 0.025(4) 0.004(4) 0.005(3) 0.000(3)
C83 0.026(4) 0.020(4) 0.033(5) 0.002(4) 0.005(4) 0.003(3)
C84 0.026(4) 0.022(4) 0.039(5) 0.001(4) 0.016(4) -0.002(4)
C85 0.033(5) 0.017(4) 0.029(5) 0.001(3) 0.004(4) -0.001(4)
C86 0.028(4) 0.025(4) 0.031(5) 0.006(4) 0.018(4) 0.006(4)
C87 0.046(6) 0.033(5) 0.051(6) 0.000(4) -0.003(5) 0.014(4)
C88 0.072(7) 0.034(5) 0.063(7) -0.021(5) -0.015(6) 0.015(5)
C89 0.039(6) 0.068(7) 0.057(7) -0.007(6) -0.020(5) 0.013(5)
C90 0.034(5) 0.041(5) 0.045(6) 0.005(5) 0.003(5) 0.006(4)
C91 0.061(6) 0.031(5) 0.048(6) 0.010(5) 0.007(5) -0.008(5)
C92 0.074(8) 0.053(7) 0.039(6) -0.003(5) 0.004(6) 0.006(6)
C93 0.060(7) 0.039(6) 0.048(7) -0.001(5) -0.010(6) -0.009(5)
C94 0.054(7) 0.044(6) 0.074(8) 0.019(6) -0.014(6) -0.006(5)
C95 0.062(7) 0.038(6) 0.049(6) 0.018(5) 0.013(5) -0.003(5)
C96 0.059(7) 0.070(7) 0.042(7) 0.002(6) 0.014(6) -0.004(6)
C97 0.082(9) 0.103(10) 0.037(7) 0.017(6) -0.001(7) -0.001(8)
C98 0.057(8) 0.101(13) 0.066(9) -0.006(9) 0.007(7) -0.009(8)
C99 0.044(7) 0.094(12) 0.080(10) -0.012(9) 0.017(7) -0.006(8)
C100 0.073(9) 0.089(11) 0.045(7) 0.001(7) 0.006(7) -0.007(8)
C101 0.067(7) 0.070(7) 0.033(6) 0.009(5) 0.010(5) -0.011(6)
C102 0.093(9) 0.065(8) 0.043(7) 0.004(6) 0.001(6) -0.022(7)
C103 0.076(8) 0.055(7) 0.055(8) 0.016(6) -0.025(7) -0.017(6)
C104 0.046(6) 0.049(6) 0.076(8) 0.022(6) -0.001(6) -0.002(5)
C105 0.053(6) 0.042(6) 0.064(7) 0.014(5) 0.019(6) -0.007(5)
O1W 0.068(7) 0.054(5) 0.120(11) 0.033(6) -0.031(7) 0.005(5)
O2W 0.037(4) 0.054(4) 0.048(4) 0.014(4) 0.005(3) 0.014(3)
O3W 0.050(4) 0.046(4) 0.042(5) 0.003(4) 0.007(4) 0.023(3)
O4W 0.105(9) 0.127(8) 0.082(6) -0.012(6) -0.027(6) 0.076(7)

loop_
_atom_type_symbol
_atom_type_description
_atom_type_scat_dispersion_real
_atom_type_scat_dispersion_imag
_atom_type_scat_source
C C 0.0033 0.0016 'International Tables Vol C Tables 4.2.6.8 and 6.1.1.4'
H H 0.0000 0.0000 'International Tables Vol C Tables 4.2.6.8 and 6.1.1.4'
N N 0.0061 0.0033 'International Tables Vol C Tables 4.2.6.8 and 6.1.1.4'
O O 0.0106 0.0060 'International Tables Vol C Tables 4.2.6.8 and 6.1.1.4'
Mn Mn 0.3368 0.7283 'International Tables Vol C Tables 4.2.6.8 and 6.1.1.4'

loop_
_geom_angle_atom_site_label_1
_geom_angle_atom_site_label_2
_geom_angle_atom_site_label_3
_geom_angle
_geom_angle_site_symmetry_1
_geom_angle_site_symmetry_3
O31 Mn1 N1 92.8(3) 1_444 .
O31 Mn1 O1 140.7(2) 1_444 .
N1 Mn1 O1 87.9(3) . .
O31 Mn1 O35 100.4(2) 1_444 1_344
N1 Mn1 O35 158.2(2) . 1_344
O1 Mn1 O35 92.7(2) . 1_344
O31 Mn1 O34 110.0(2) 1_444 1_344
N1 Mn1 O34 101.4(2) . 1_344
O1 Mn1 O34 108.3(2) . 1_344
O35 Mn1 O34 57.8(2) 1_344 1_344
O31 Mn1 O2 91.4(2) 1_444 .
N1 Mn1 O2 122.1(2) . .
O1 Mn1 O2 56.4(2) . .
O35 Mn1 O2 75.2(2) 1_344 .
O34 Mn1 O2 130.6(2) 1_344 .
O31 Mn1 C71 108.4(3) 1_444 1_344
N1 Mn1 C71 129.5(3) . 1_344
O1 Mn1 C71 101.0(3) . 1_344
O35 Mn1 C71 29.2(2) 1_344 1_344
O34 Mn1 C71 28.6(2) 1_344 1_344
O2 Mn1 C71 103.1(2) . 1_344
O8 Mn2 O32 94.9(2) . 1_444
O8 Mn2 O4 90.6(2) . 2_335
O32 Mn2 O4 171.9(2) 1_444 2_335
O8 Mn2 O6 96.9(2) . 2_435
O32 Mn2 O6 94.6(2) 1_444 2_435
O4 Mn2 O6 90.6(2) 2_335 2_435
O8 Mn2 O35 94.2(2) . 1_344
O32 Mn2 O35 87.3(2) 1_444 1_344
O4 Mn2 O35 86.4(2) 2_335 1_344
O6 Mn2 O35 168.6(2) 2_435 1_344
O8 Mn2 O2 172.1(2) . .
O32 Mn2 O2 83.1(2) 1_444 .
O4 Mn2 O2 90.7(2) 2_335 .
O6 Mn2 O2 90.9(2) 2_435 .
O35 Mn2 O2 78.1(2) 1_344 .
O9 Mn3 O11 96.5(3) . 2_445
O9 Mn3 O3 102.8(3) . 2_335
O11 Mn3 O3 101.6(3) 2_445 2_335
O9 Mn3 O7 140.6(3) . 2_435
O11 Mn3 O7 94.1(3) 2_445 2_435
O3 Mn3 O7 112.0(3) 2_335 2_435
O9 Mn3 O6 97.8(2) . 2_435
O11 Mn3 O6 150.5(3) 2_445 2_435
O3 Mn3 O6 100.1(2) 2_335 2_435
O7 Mn3 O6 59.1(2) 2_435 2_435
O9 Mn3 C11 123.2(3) . 2_435
O11 Mn3 C11 123.0(3) 2_445 2_435
O3 Mn3 C11 106.4(3) 2_335 2_435
O7 Mn3 C11 29.3(2) 2_435 2_435
O6 Mn3 C11 30.0(2) 2_435 2_435
O15 Mn4 O12 85.4(3) . 2_445
O15 Mn4 O20 84.6(2) . 1_455
O12 Mn4 O20 160.7(3) 2_445 1_455
O15 Mn4 O13 97.8(3) . .
O12 Mn4 O13 82.7(3) 2_445 .
O20 Mn4 O13 82.4(2) 1_455 .
O15 Mn4 N2 158.4(3) . .
O12 Mn4 N2 103.5(3) 2_445 .
O20 Mn4 N2 91.7(3) 1_455 .
O13 Mn4 N2 102.8(3) . .
O15 Mn4 O1W 84.4(3) . .
O12 Mn4 O1W 85.5(4) 2_445 .
O20 Mn4 O1W 109.9(3) 1_455 .
O13 Mn4 O1W 167.7(4) . .
N2 Mn4 O1W 76.9(3) . .
O21 Mn5 O16 120.8(3) 1_455 .
O21 Mn5 N3 95.0(3) 1_455 .
O16 Mn5 N3 109.7(3) . .
O21 Mn5 O14 130.7(3) 1_455 .
O16 Mn5 O14 104.3(3) . .
N3 Mn5 O14 87.0(3) . .
O21 Mn5 O13 90.7(2) 1_455 .
O16 Mn5 O13 104.9(3) . .
N3 Mn5 O13 135.3(3) . .
O14 Mn5 O13 57.1(2) . .
O21 Mn5 C29 113.6(3) 1_455 .
O16 Mn5 C29 105.0(3) . .
N3 Mn5 C29 112.6(3) . .
O14 Mn5 C29 28.3(2) . .
O13 Mn5 C29 28.9(3) . .
O22 Mn6 O22 180.0(3) . 2_546
O22 Mn6 O28 92.2(2) . 2_446
O22 Mn6 O28 87.8(2) 2_546 2_446
O22 Mn6 O28 87.8(2) . 1_655
O22 Mn6 O28 92.2(2) 2_546 1_655
O28 Mn6 O28 180.0(3) 2_446 1_655
O22 Mn6 O18 100.2(2) . 2_546
O22 Mn6 O18 79.8(2) 2_546 2_546
O28 Mn6 O18 91.59(19) 2_446 2_546
O28 Mn6 O18 88.41(19) 1_655 2_546
O22 Mn6 O18 79.8(2) . .
O22 Mn6 O18 100.2(2) 2_546 .
O28 Mn6 O18 88.41(19) 2_446 .
O28 Mn6 O18 91.59(19) 1_655 .
O18 Mn6 O18 180.000(1) 2_546 .
O39 Mn7 O2W 92.0(2) 2_656 .
O39 Mn7 O18 155.7(2) 2_656 .
O2W Mn7 O18 87.4(2) . .
O39 Mn7 O27 83.27(19) 2_656 1_655
O2W Mn7 O27 146.4(2) . 1_655
O18 Mn7 O27 83.88(18) . 1_655
O39 Mn7 O23 83.6(2) 2_656 .
O2W Mn7 O23 85.3(2) . .
O18 Mn7 O23 120.4(2) . .
O27 Mn7 O23 126.8(2) 1_655 .
O39 Mn7 O22 124.7(2) 2_656 .
O2W Mn7 O22 116.5(2) . .
O18 Mn7 O22 76.44(19) . .
O27 Mn7 O22 92.85(19) 1_655 .
O23 Mn7 O22 55.42(18) . .
O25 Mn8 O38 179.4(2) 2_546 2_656
O25 Mn8 O29 94.8(2) 2_546 .
O38 Mn8 O29 85.2(2) 2_656 .
O25 Mn8 O19 86.4(2) 2_546 .
O38 Mn8 O19 93.6(2) 2_656 .
O29 Mn8 O19 178.0(2) . .
O25 Mn8 O27 94.9(2) 2_546 1_655
O38 Mn8 O27 84.5(2) 2_656 1_655
O29 Mn8 O27 87.36(19) . 1_655
O19 Mn8 O27 91.0(2) . 1_655
O25 Mn8 O42 83.2(2) 2_546 1_455
O38 Mn8 O42 97.4(2) 2_656 1_455
O29 Mn8 O42 90.53(19) . 1_455
O19 Mn8 O42 91.2(2) . 1_455
O27 Mn8 O42 177.03(18) 1_655 1_455
O3W Mn9 O24 90.2(2) . 2_546
O3W Mn9 O30 85.0(2) . .
O24 Mn9 O30 154.0(2) 2_546 .
O3W Mn9 O42 145.8(2) . 1_455
O24 Mn9 O42 85.64(18) 2_546 1_455
O30 Mn9 O42 84.13(18) . 1_455
O3W Mn9 O36 90.0(2) . .
O24 Mn9 O36 82.17(19) 2_546 .
O30 Mn9 O36 123.25(19) . .
O42 Mn9 O36 122.8(2) 1_455 .
O3W Mn9 O37 112.3(2) . .
O24 Mn9 O37 130.4(2) 2_546 .
O30 Mn9 O37 74.5(2) . .
O42 Mn9 O37 95.74(19) 1_455 .
O36 Mn9 O37 55.66(18) . .
O37 Mn10 O37 180.0(3) . 2_656
O37 Mn10 O41 88.5(2) . 1_455
O37 Mn10 O41 91.5(2) 2_656 1_455
O37 Mn10 O41 91.5(2) . 2_756
O37 Mn10 O41 88.5(2) 2_656 2_756
O41 Mn10 O41 180.000(1) 1_455 2_756
O37 Mn10 O30 78.5(2) . .
O37 Mn10 O30 101.5(2) 2_656 .
O41 Mn10 O30 89.06(19) 1_455 .
O41 Mn10 O30 90.94(19) 2_756 .
O37 Mn10 O30 101.5(2) . 2_656
O37 Mn10 O30 78.5(2) 2_656 2_656
O41 Mn10 O30 90.94(19) 1_455 2_656
O41 Mn10 O30 89.06(19) 2_756 2_656
O30 Mn10 O30 180.000(1) . 2_656
C1 O1 Mn1 96.8(5) . .
C1 O2 Mn2 125.8(5) . .
C1 O2 Mn1 88.0(5) . .
Mn2 O2 Mn1 93.90(19) . .
C7 O3 Mn3 119.7(6) . 2_335
C7 O4 Mn2 147.4(6) . 2_335
C4 O5 C9 119.9(7) . .
C11 O6 Mn2 162.5(6) . 2_435
C11 O6 Mn3 86.7(5) . 2_435
Mn2 O6 Mn3 104.0(2) 2_435 2_435
C11 O7 Mn3 93.5(5) . 2_435
C16 O8 Mn2 129.5(6) . .
C16 O9 Mn3 138.6(6) . .
C22 O10 C23 122.7(7) . .
C26 O11 Mn3 152.1(7) . 2_445
C26 O12 Mn4 152.7(7) . 2_445
C29 O13 Mn4 146.5(6) . .
C29 O13 Mn5 88.2(6) . .
Mn4 O13 Mn5 98.1(2) . .
C29 O14 Mn5 92.4(6) . .
C31 O15 Mn4 133.6(7) . .
C31 O16 Mn5 112.4(7) . .
C37 O17 C38 118.7(6) . .
C41 O18 Mn7 120.4(5) . .
C41 O18 Mn6 132.6(4) . .
Mn7 O18 Mn6 97.8(2) . .
C41 O19 Mn8 136.1(5) . .
C44 O20 Mn4 137.4(5) . 1_655
C44 O21 Mn5 129.7(6) . 1_655
C46 O22 Mn6 161.9(5) . .
C46 O22 Mn7 90.0(5) . .
Mn6 O22 Mn7 96.7(2) . .
C46 O23 Mn7 95.4(5) . .
C50 O24 Mn9 106.5(5) . 2_546
C50 O25 Mn8 132.0(5) . 2_546
C52 O26 C54 119.5(6) . .
C56 O27 Mn7 127.6(4) . 1_455
C56 O27 Mn8 124.1(4) . 1_455
Mn7 O27 Mn8 97.0(2) 1_455 1_455
C56 O28 Mn6 135.4(5) . 1_455
C61 O29 Mn8 136.8(5) . .
C61 O30 Mn9 122.5(5) . .
C61 O30 Mn10 127.9(4) . .
Mn9 O30 Mn10 98.8(2) . .
C65 O31 Mn1 123.7(5) . 1_666
C65 O32 Mn2 141.6(5) . 1_666
C69 O33 C67 117.7(6) . .
C71 O34 Mn1 91.0(5) . 1_766
C71 O35 Mn2 165.0(6) . 1_766
C71 O35 Mn1 91.8(5) . 1_766
Mn2 O35 Mn1 100.5(2) 1_766 1_766
C76 O36 Mn9 92.3(5) . .
C76 O37 Mn10 166.8(5) . .
C76 O37 Mn9 91.1(5) . .
Mn10 O37 Mn9 98.1(2) . .
C80 O38 Mn8 126.4(5) . 2_656
C80 O39 Mn7 106.1(5) . 2_656
C84 O40 C82 118.0(6) . .
C86 O41 Mn10 138.4(5) . 1_655
C86 O42 Mn9 126.1(5) . 1_655
C86 O42 Mn8 121.0(4) . 1_655
Mn9 O42 Mn8 98.6(2) 1_655 1_655
C95 N1 C91 118.0(7) . .
C95 N1 Mn1 120.6(6) . .
C91 N1 Mn1 121.3(6) . .
C100 N2 C96 115.4(9) . .
C100 N2 Mn4 119.7(7) . .
C96 N2 Mn4 124.2(7) . .
C101 N3 C105 117.2(8) . .
C101 N3 Mn5 121.7(6) . .
C105 N3 Mn5 121.0(7) . .
O1 C1 O2 118.6(8) . .
O1 C1 C2 121.0(8) . .
O2 C1 C2 120.4(8) . .
C3 C2 C8 121.1(8) . .
C3 C2 C1 121.1(8) . .
C8 C2 C1 117.8(8) . .
C2 C3 C4 119.4(8) . .
C2 C3 H3 120.3 . .
C4 C3 H3 120.3 . .
O5 C4 C3 116.7(8) . .
O5 C4 C5 122.8(8) . .
C3 C4 C5 120.5(8) . .
C4 C5 C6 120.1(8) . .
C4 C5 H5 119.9 . .
C6 C5 H5 119.9 . .
C8 C6 C5 117.5(8) . .
C8 C6 C7 122.7(8) . .
C5 C6 C7 119.8(8) . .
O4 C7 O3 124.7(8) . .
O4 C7 C6 120.5(8) . .
O3 C7 C6 114.8(8) . .
C2 C8 C6 121.2(8) . .
C2 C8 H8 119.4 . .
C6 C8 H8 119.4 . .
C10 C9 O5 120.5(8) . .
C10 C9 C15 120.3(9) . .
O5 C9 C15 119.1(8) . .
C12 C10 C9 118.8(8) . .
C12 C10 C11 119.0(8) . .
C9 C10 C11 122.2(8) . .
O7 C11 O6 120.0(8) . .
O7 C11 C10 121.4(8) . .
O6 C11 C10 118.6(8) . .
O7 C11 Mn3 57.2(5) . 2_435
O6 C11 Mn3 63.2(4) . 2_435
C10 C11 Mn3 174.0(7) . 2_435
C10 C12 C13 121.5(9) . .
C10 C12 H12 119.2 . .
C13 C12 H12 119.2 . .
C14 C13 C12 118.6(10) . .
C14 C13 H13 120.7 . .
C12 C13 H13 120.7 . .
C15 C14 C13 122.0(9) . .
C15 C14 H14 119.0 . .
C13 C14 H14 119.0 . .
C14 C15 C9 118.6(9) . .
C14 C15 H15 120.7 . .
C9 C15 H15 120.7 . .
O8 C16 O9 124.0(9) . .
O8 C16 C17 117.9(8) . .
O9 C16 C17 118.0(8) . .
C18 C17 C22 116.6(8) . .
C18 C17 C16 118.7(8) . .
C22 C17 C16 124.5(8) . .
C17 C18 C19 123.1(9) . .
C17 C18 H18 118.5 . .
C19 C18 H18 118.5 . .
C20 C19 C18 118.9(10) . .
C20 C19 H19 120.6 . .
C18 C19 H19 120.6 . .
C19 C20 C21 119.5(10) . .
C19 C20 H20 120.3 . .
C21 C20 H20 120.3 . .
C22 C21 C20 119.7(9) . .
C22 C21 H21 120.2 . .
C20 C21 H21 120.2 . .
C21 C22 O10 119.9(8) . .
C21 C22 C17 122.2(8) . .
O10 C22 C17 117.8(8) . .
C24 C23 O10 120.7(10) . .
C24 C23 C30 122.4(9) . .
O10 C23 C30 116.0(10) . .
C23 C24 C25 116.6(9) . .
C23 C24 H24 121.7 . .
C25 C24 H24 121.7 . .
C27 C25 C24 119.8(9) . .
C27 C25 C26 122.8(9) . .
C24 C25 C26 116.7(9) . .
O12 C26 O11 123.5(10) . .
O12 C26 C25 117.8(9) . .
O11 C26 C25 118.7(10) . .
C28 C27 C25 122.3(9) . .
C28 C27 H27 118.9 . .
C25 C27 H27 118.9 . .
C30 C28 C27 117.5(9) . .
C30 C28 C29 119.7(9) . .
C27 C28 C29 121.9(8) . .
O14 C29 O13 121.9(9) . .
O14 C29 C28 119.0(9) . .
O13 C29 C28 119.0(9) . .
O14 C29 Mn5 59.4(5) . .
O13 C29 Mn5 62.8(5) . .
C28 C29 Mn5 170.7(6) . .
C28 C30 C23 121.2(10) . .
C28 C30 H30 119.4 . .
C23 C30 H30 119.4 . .
O16 C31 O15 122.3(10) . .
O16 C31 C32 120.1(10) . .
O15 C31 C32 117.5(10) . .
C37 C32 C33 116.9(8) . .
C37 C32 C31 124.4(8) . .
C33 C32 C31 118.7(8) . .
C34 C33 C32 121.4(9) . .
C34 C33 H33 119.3 . .
C32 C33 H33 119.3 . .
C35 C34 C33 120.3(9) . .
C35 C34 H34 119.8 . .
C33 C34 H34 119.8 . .
C34 C35 C36 119.5(9) . .
C34 C35 H35 120.3 . .
C36 C35 H35 120.3 . .
C37 C36 C35 120.1(8) . .
C37 C36 H36 119.9 . .
C35 C36 H36 119.9 . .
C36 C37 O17 121.1(8) . .
C36 C37 C32 121.5(8) . .
O17 C37 C32 116.7(7) . .
C45 C38 O17 123.1(7) . .
C45 C38 C39 120.3(8) . .
O17 C38 C39 116.6(7) . .
C38 C39 C40 119.8(8) . .
C38 C39 H39 120.1 . .
C40 C39 H39 120.1 . .
C42 C40 C39 118.5(7) . .
C42 C40 C41 123.6(7) . .
C39 C40 C41 117.8(7) . .
O19 C41 O18 123.6(7) . .
O19 C41 C40 117.7(8) . .
O18 C41 C40 118.7(7) . .
C40 C42 C43 122.1(7) . .
C40 C42 H42 118.9 . .
C43 C42 H42 118.9 . .
C45 C43 C42 116.8(7) . .
C45 C43 C44 120.0(7) . .
C42 C43 C44 123.2(7) . .
O21 C44 O20 124.5(8) . .
O21 C44 C43 119.2(8) . .
O20 C44 C43 116.3(7) . .
C38 C45 C43 122.3(8) . .
C38 C45 H45 118.9 . .
C43 C45 H45 118.9 . .
O23 C46 O22 118.8(8) . .
O23 C46 C47 121.9(7) . .
O22 C46 C47 119.3(7) . .
C48 C47 C53 121.2(7) . .
C48 C47 C46 121.0(7) . .
C53 C47 C46 117.8(7) . .
C49 C48 C47 119.7(7) . .
C49 C48 H48 120.1 . .
C47 C48 H48 120.1 . .
C51 C49 C48 119.8(7) . .
C51 C49 C50 120.7(7) . .
C48 C49 C50 119.5(7) . .
O24 C50 O25 121.7(7) . .
O24 C50 C49 118.8(7) . .
O25 C50 C49 119.5(7) . .
C49 C51 C52 120.5(7) . .
C49 C51 H51 119.8 . .
C52 C51 H51 119.8 . .
O26 C52 C51 115.7(7) . .
O26 C52 C53 123.2(7) . .
C51 C52 C53 120.9(7) . .
C47 C53 C52 117.7(7) . .
C47 C53 H53 121.2 . .
C52 C53 H53 121.2 . .
C55 C54 C60 122.4(7) . .
C55 C54 O26 119.4(7) . .
C60 C54 O26 118.1(7) . .
C54 C55 C57 116.6(7) . .
C54 C55 C56 125.3(7) . .
C57 C55 C56 118.0(7) . .
O28 C56 O27 122.6(7) . .
O28 C56 C55 118.9(7) . .
O27 C56 C55 118.5(6) . .
C58 C57 C55 121.2(8) . .
C58 C57 H57 119.4 . .
C55 C57 H57 119.4 . .
C57 C58 C59 120.3(8) . .
C57 C58 H58 119.8 . .
C59 C58 H58 119.8 . .
C60 C59 C58 119.9(8) . .
C60 C59 H59 120.1 . .
C58 C59 H59 120.1 . .
C59 C60 C54 119.6(8) . .
C59 C60 H60 120.2 . .
C54 C60 H60 120.2 . .
O29 C61 O30 124.3(7) . .
O29 C61 C62 119.0(7) . .
O30 C61 C62 116.7(7) . .
C68 C62 C63 120.7(7) . .
C68 C62 C61 118.5(7) . .
C63 C62 C61 120.7(7) . .
C64 C63 C62 119.2(7) . .
C64 C63 H63 120.4 . .
C62 C63 H63 120.4 . .
C63 C64 C66 120.2(8) . .
C63 C64 C65 122.5(7) . .
C66 C64 C65 117.3(7) . .
O31 C65 O32 124.2(8) . .
O31 C65 C64 118.2(7) . .
O32 C65 C64 117.5(7) . .
C67 C66 C64 119.8(8) . .
C67 C66 H66 120.1 . .
C64 C66 H66 120.1 . .
C68 C67 O33 115.6(7) . .
C68 C67 C66 120.3(7) . .
O33 C67 C66 124.1(7) . .
C67 C68 C62 119.8(8) . .
C67 C68 H68 120.1 . .
C62 C68 H68 120.1 . .
O33 C69 C70 119.0(7) . .
O33 C69 C75 120.2(8) . .
C70 C69 C75 120.6(8) . .
C69 C70 C72 117.9(7) . .
C69 C70 C71 124.8(7) . .
C72 C70 C71 117.2(7) . .
O34 C71 O35 119.2(7) . .
O34 C71 C70 122.9(8) . .
O35 C71 C70 117.9(7) . .
O34 C71 Mn1 60.4(4) . 1_766
O35 C71 Mn1 59.0(4) . 1_766
C70 C71 Mn1 174.3(6) . 1_766
C73 C72 C70 121.5(8) . .
C73 C72 H72 119.2 . .
C70 C72 H72 119.2 . .
C72 C73 C74 119.0(9) . .
C72 C73 H73 120.5 . .
C74 C73 H73 120.5 . .
C75 C74 C73 120.8(8) . .
C75 C74 H74 119.6 . .
C73 C74 H74 119.6 . .
C74 C75 C69 119.6(9) . .
C74 C75 H75 120.2 . .
C69 C75 H75 120.2 . .
O36 C76 O37 120.1(7) . .
O36 C76 C77 119.8(7) . .
O37 C76 C77 120.0(7) . .
C78 C77 C83 120.8(7) . .
C78 C77 C76 119.5(7) . .
C83 C77 C76 119.7(6) . .
C79 C78 C77 119.1(7) . .
C79 C78 H78 120.4 . .
C77 C78 H78 120.4 . .
C78 C79 C81 120.3(7) . .
C78 C79 C80 120.6(7) . .
C81 C79 C80 119.1(7) . .
O39 C80 O38 122.1(7) . .
O39 C80 C79 118.2(8) . .
O38 C80 C79 119.7(7) . .
C82 C81 C79 120.4(7) . .
C82 C81 H81 119.8 . .
C79 C81 H81 119.8 . .
C83 C82 C81 121.0(7) . .
C83 C82 O40 123.4(7) . .
C81 C82 O40 115.6(7) . .
C82 C83 C77 118.3(7) . .
C82 C83 H83 120.9 . .
C77 C83 H83 120.9 . .
C85 C84 C90 121.8(7) . .
C85 C84 O40 121.3(7) . .
C90 C84 O40 116.8(7) . .
C84 C85 C87 117.8(7) . .
C84 C85 C86 124.7(7) . .
C87 C85 C86 117.5(7) . .
O41 C86 O42 122.2(7) . .
O41 C86 C85 119.1(7) . .
O42 C86 C85 118.6(7) . .
C88 C87 C85 120.0(8) . .
C88 C87 H87 120.0 . .
C85 C87 H87 120.0 . .
C89 C88 C87 121.0(8) . .
C89 C88 H88 119.5 . .
C87 C88 H88 119.5 . .
C88 C89 C90 119.8(8) . .
C88 C89 H89 120.1 . .
C90 C89 H89 120.1 . .
C89 C90 C84 119.5(8) . .
C89 C90 H90 120.2 . .
C84 C90 H90 120.2 . .
C92 C91 N1 123.0(9) . .
C92 C91 H91 118.5 . .
N1 C91 H91 118.5 . .
C91 C92 C93 118.2(10) . .
C91 C92 H92 120.9 . .
C93 C92 H92 120.9 . .
C92 C93 C94 120.0(9) . .
C92 C93 H93 120.0 . .
C94 C93 H93 120.0 . .
C93 C94 C95 119.1(10) . .
C93 C94 H94 120.5 . .
C95 C94 H94 120.5 . .
N1 C95 C94 121.7(10) . .
N1 C95 H95 119.2 . .
C94 C95 H95 119.2 . .
N2 C96 C97 122.9(10) . .
N2 C96 H96 118.6 . .
C97 C96 H96 118.6 . .
C98 C97 C96 119.9(11) . .
C98 C97 H97 120.0 . .
C96 C97 H97 120.0 . .
C97 C98 C99 118.4(12) . .
C97 C98 H98 120.8 . .
C99 C98 H98 120.8 . .
C98 C99 C100 119.3(12) . .
C98 C99 H99 120.4 . .
C100 C99 H99 120.4 . .
N2 C100 C99 124.0(11) . .
N2 C100 H100 118.0 . .
C99 C100 H100 118.0 . .
N3 C101 C102 121.8(10) . .
N3 C101 H101 119.1 . .
C102 C101 H101 119.1 . .
C103 C102 C101 120.3(11) . .
C103 C102 H102 119.9 . .
C101 C102 H102 119.9 . .
C102 C103 C104 118.8(10) . .
C102 C103 H103 120.6 . .
C104 C103 H103 120.6 . .
C105 C104 C103 119.5(10) . .
C105 C104 H104 120.2 . .
C103 C104 H104 120.2 . .
C104 C105 N3 122.4(10) . .
C104 C105 H105 118.8 . .
N3 C105 H105 118.8 . .
Mn4 O1W H2W1 109.5 . .
Mn4 O1W H1W1 115.00 . .
H2W1 O1W H1W1 105.0 . .
Mn7 O2W H2W2 109.5 . .
Mn7 O2W H1W2 124(7) . .
H2W2 O2W H1W2 109.0 . .
Mn9 O3W H1W3 129(6) . .
Mn9 O3W H2W3 112(7) . .
H1W3 O3W H2W3 118(9) . .

loop_
_geom_bond_atom_site_label_1
_geom_bond_atom_site_label_2
_geom_bond_distance
_geom_bond_site_symmetry_2
Mn1 O31 2.072(6) 1_444
Mn1 N1 2.196(7) .
Mn1 O1 2.211(6) .
Mn1 O35 2.227(6) 1_344
Mn1 O34 2.259(6) 1_344
Mn1 O2 2.393(5) .
Mn1 C71 2.598(8) 1_344
Mn2 O8 2.136(6) .
Mn2 O32 2.139(6) 1_444
Mn2 O4 2.150(6) 2_335
Mn2 O6 2.178(6) 2_435
Mn2 O35 2.208(6) 1_344
Mn2 O2 2.271(6) .
Mn3 O9 2.024(6) .
Mn3 O11 2.031(7) 2_445
Mn3 O3 2.072(6) 2_335
Mn3 O7 2.140(6) 2_435
Mn3 O6 2.272(6) 2_435
Mn3 C11 2.541(9) 2_435
Mn4 O15 2.103(7) .
Mn4 O12 2.113(7) 2_445
Mn4 O20 2.142(6) 1_455
Mn4 O13 2.184(7) .
Mn4 N2 2.273(8) .
Mn4 O1W 2.352(8) .
Mn5 O21 2.064(6) 1_455
Mn5 O16 2.086(7) .
Mn5 N3 2.170(7) .
Mn5 O14 2.245(7) .
Mn5 O13 2.320(7) .
Mn5 C29 2.607(10) .
Mn6 O22 2.117(5) .
Mn6 O22 2.117(5) 2_546
Mn6 O28 2.120(5) 2_446
Mn6 O28 2.120(5) 1_655
Mn6 O18 2.276(5) 2_546
Mn6 O18 2.276(5) .
Mn7 O39 2.130(5) 2_656
Mn7 O2W 2.175(6) .
Mn7 O18 2.180(5) .
Mn7 O27 2.225(5) 1_655
Mn7 O23 2.291(6) .
Mn7 O22 2.372(6) .
Mn8 O25 2.100(5) 2_546
Mn8 O38 2.118(5) 2_656
Mn8 O29 2.169(5) .
Mn8 O19 2.184(5) .
Mn8 O27 2.266(5) 1_655
Mn8 O42 2.270(5) 1_455
Mn9 O3W 2.128(7) .
Mn9 O24 2.168(5) 2_546
Mn9 O30 2.199(5) .
Mn9 O42 2.216(5) 1_455
Mn9 O36 2.334(6) .
Mn9 O37 2.342(5) .
Mn10 O37 2.110(5) .
Mn10 O37 2.110(5) 2_656
Mn10 O41 2.117(5) 1_455
Mn10 O41 2.117(5) 2_756
Mn10 O30 2.232(5) .
Mn10 O30 2.232(5) 2_656
O1 C1 1.261(10) .
O2 C1 1.275(10) .
O3 C7 1.276(10) .
O3 Mn3 2.072(6) 2_335
O4 C7 1.239(10) .
O4 Mn2 2.150(6) 2_335
O5 C4 1.372(9) .
O5 C9 1.403(10) .
O6 C11 1.274(10) .
O6 Mn2 2.178(6) 2_435
O6 Mn3 2.272(6) 2_435
O7 C11 1.244(10) .
O7 Mn3 2.140(6) 2_435
O8 C16 1.256(9) .
O9 C16 1.266(10) .
O10 C22 1.383(10) .
O10 C23 1.388(10) .
O11 C26 1.244(11) .
O11 Mn3 2.031(7) 2_445
O12 C26 1.244(11) .
O12 Mn4 2.113(7) 2_445
O13 C29 1.262(10) .
O14 C29 1.236(10) .
O15 C31 1.270(11) .
O16 C31 1.253(12) .
O17 C37 1.378(9) .
O17 C38 1.384(9) .
O18 C41 1.275(9) .
O19 C41 1.244(8) .
O20 C44 1.271(9) .
O20 Mn4 2.142(6) 1_655
O21 C44 1.254(9) .
O21 Mn5 2.064(6) 1_655
O22 C46 1.290(9) .
O23 C46 1.231(9) .
O24 C50 1.268(8) .
O24 Mn9 2.168(5) 2_546
O25 C50 1.268(9) .
O25 Mn8 2.100(5) 2_546
O26 C52 1.377(9) .
O26 C54 1.395(8) .
O27 C56 1.284(8) .
O27 Mn7 2.225(5) 1_455
O27 Mn8 2.266(5) 1_455
O28 C56 1.247(8) .
O28 Mn6 2.120(5) 1_455
O29 C61 1.233(8) .
O30 C61 1.284(9) .
O31 C65 1.264(9) .
O31 Mn1 2.072(6) 1_666
O32 C65 1.270(8) .
O32 Mn2 2.139(6) 1_666
O33 C69 1.378(9) .
O33 C67 1.384(8) .
O34 C71 1.243(9) .
O34 Mn1 2.259(6) 1_766
O35 C71 1.269(9) .
O35 Mn2 2.208(6) 1_766
O35 Mn1 2.227(6) 1_766
O36 C76 1.244(8) .
O37 C76 1.276(9) .
O38 C80 1.280(9) .
O38 Mn8 2.118(5) 2_656
O39 C80 1.269(9) .
O39 Mn7 2.130(5) 2_656
O40 C84 1.387(8) .
O40 C82 1.390(8) .
O41 C86 1.255(8) .
O41 Mn10 2.117(5) 1_655
O42 C86 1.290(8) .
O42 Mn9 2.216(5) 1_655
O42 Mn8 2.270(5) 1_655
N1 C95 1.332(11) .
N1 C91 1.367(11) .
N2 C100 1.320(13) .
N2 C96 1.359(11) .
N3 C101 1.352(11) .
N3 C105 1.353(11) .
C1 C2 1.488(11) .
C2 C3 1.363(10) .
C2 C8 1.368(11) .
C3 C4 1.376(11) .
C3 H3 0.9500 .
C4 C5 1.391(12) .
C5 C6 1.405(11) .
C5 H5 0.9500 .
C6 C8 1.393(11) .
C6 C7 1.485(11) .
C8 H8 0.9500 .
C9 C10 1.394(11) .
C9 C15 1.404(12) .
C10 C12 1.371(11) .
C10 C11 1.510(11) .
C11 Mn3 2.541(9) 2_435
C12 C13 1.389(12) .
C12 H12 0.9500 .
C13 C14 1.371(12) .
C13 H13 0.9500 .
C14 C15 1.371(14) .
C14 H14 0.9500 .
C15 H15 0.9500 .
C16 C17 1.515(12) .
C17 C18 1.368(12) .
C17 C22 1.387(11) .
C18 C19 1.380(13) .
C18 H18 0.9500 .
C19 C20 1.378(13) .
C19 H19 0.9500 .
C20 C21 1.391(12) .
C20 H20 0.9500 .
C21 C22 1.366(11) .
C21 H21 0.9500 .
C23 C24 1.370(14) .
C23 C30 1.390(13) .
C24 C25 1.406(12) .
C24 H24 0.9500 .
C25 C27 1.393(12) .
C25 C26 1.504(13) .
C27 C28 1.375(12) .
C27 H27 0.9500 .
C28 C30 1.354(12) .
C28 C29 1.516(12) .
C30 H30 0.9500 .
C31 C32 1.493(13) .
C32 C37 1.381(10) .
C32 C33 1.398(12) .
C33 C34 1.368(13) .
C33 H33 0.9500 .
C34 C35 1.363(13) .
C34 H34 0.9500 .
C35 C36 1.374(12) .
C35 H35 0.9500 .
C36 C37 1.374(11) .
C36 H36 0.9500 .
C38 C45 1.353(11) .
C38 C39 1.389(10) .
C39 C40 1.390(10) .
C39 H39 0.9500 .
C40 C42 1.385(10) .
C40 C41 1.505(10) .
C42 C43 1.403(10) .
C42 H42 0.9500 .
C43 C45 1.389(10) .
C43 C44 1.481(11) .
C45 H45 0.9500 .
C46 C47 1.476(10) .
C47 C48 1.392(10) .
C47 C53 1.394(10) .
C48 C49 1.387(10) .
C48 H48 0.9500 .
C49 C51 1.372(10) .
C49 C50 1.484(9) .
C51 C52 1.386(10) .
C51 H51 0.9500 .
C52 C53 1.400(10) .
C53 H53 0.9500 .
C54 C55 1.381(10) .
C54 C60 1.384(10) .
C55 C57 1.401(10) .
C55 C56 1.492(10) .
C57 C58 1.376(11) .
C57 H57 0.9500 .
C58 C59 1.376(11) .
C58 H58 0.9500 .
C59 C60 1.364(11) .
C59 H59 0.9500 .
C60 H60 0.9500 .
C61 C62 1.509(10) .
C62 C68 1.382(10) .
C62 C63 1.390(10) .
C63 C64 1.390(10) .
C63 H63 0.9500 .
C64 C66 1.392(10) .
C64 C65 1.498(11) .
C66 C67 1.385(11) .
C66 H66 0.9500 .
C67 C68 1.382(10) .
C68 H68 0.9500 .
C69 C70 1.392(10) .
C69 C75 1.396(11) .
C70 C72 1.411(11) .
C70 C71 1.484(11) .
C71 Mn1 2.598(8) 1_766
C72 C73 1.377(11) .
C72 H72 0.9500 .
C73 C74 1.390(12) .
C73 H73 0.9500 .
C74 C75 1.380(12) .
C74 H74 0.9500 .
C75 H75 0.9500 .
C76 C77 1.504(10) .
C77 C78 1.404(9) .
C77 C83 1.411(10) .
C78 C79 1.367(10) .
C78 H78 0.9500 .
C79 C81 1.391(10) .
C79 C80 1.493(10) .
C81 C82 1.379(10) .
C81 H81 0.9500 .
C82 C83 1.373(10) .
C83 H83 0.9500 .
C84 C85 1.374(10) .
C84 C90 1.384(11) .
C85 C87 1.402(10) .
C85 C86 1.492(10) .
C87 C88 1.387(11) .
C87 H87 0.9500 .
C88 C89 1.357(12) .
C88 H88 0.9500 .
C89 C90 1.380(11) .
C89 H89 0.9500 .
C90 H90 0.9500 .
C91 C92 1.363(12) .
C91 H91 0.9500 .
C92 C93 1.367(13) .
C92 H92 0.9500 .
C93 C94 1.380(13) .
C93 H93 0.9500 .
C94 C95 1.384(12) .
C94 H94 0.9500 .
C95 H95 0.9500 .
C96 C97 1.375(13) .
C96 H96 0.9500 .
C97 C98 1.343(15) .
C97 H97 0.9500 .
C98 C99 1.362(16) .
C98 H98 0.9500 .
C99 C100 1.377(14) .
C99 H99 0.9500 .
C100 H100 0.9500 .
C101 C102 1.362(13) .
C101 H101 0.9500 .
C102 C103 1.343(14) .
C102 H102 0.9500 .
C103 C104 1.378(14) .
C103 H103 0.9500 .
C104 C105 1.345(12) .
C104 H104 0.9500 .
C105 H105 0.9500 .
O1W H2W1 0.8400 .
O1W H1W1 0.86(12) .
O2W H2W2 0.8400 .
O2W H1W2 0.84(10) .
O3W H1W3 0.84(2) .
O3W H2W3 0.85(8) .

loop_
_geom_torsion_atom_site_label_1
_geom_torsion_atom_site_label_2
_geom_torsion_atom_site_label_3
_geom_torsion_atom_site_label_4
_geom_torsion
_geom_torsion_site_symmetry_1
_geom_torsion_site_symmetry_4
O31 Mn1 O1 C1 43.1(7) 1_444 .
N1 Mn1 O1 C1 134.9(5) . .
O35 Mn1 O1 C1 -66.9(5) 1_344 .
O34 Mn1 O1 C1 -123.8(5) 1_344 .
O2 Mn1 O1 C1 3.3(5) . .
C71 Mn1 O1 C1 -95.2(5) 1_344 .
O32 Mn2 O2 C1 -153.6(7) 1_444 .
O4 Mn2 O2 C1 21.3(7) 2_335 .
O6 Mn2 O2 C1 111.9(7) 2_435 .
O35 Mn2 O2 C1 -65.0(7) 1_344 .
O32 Mn2 O2 Mn1 -63.3(2) 1_444 .
O4 Mn2 O2 Mn1 111.6(2) 2_335 .
O6 Mn2 O2 Mn1 -157.8(2) 2_435 .
O35 Mn2 O2 Mn1 25.3(2) 1_344 .
O31 Mn1 O2 C1 -159.4(5) 1_444 .
N1 Mn1 O2 C1 -65.2(5) . .
O1 Mn1 O2 C1 -3.3(5) . .
O35 Mn1 O2 C1 100.3(5) 1_344 .
O34 Mn1 O2 C1 82.5(5) 1_344 .
C71 Mn1 O2 C1 91.4(5) 1_344 .
O31 Mn1 O2 Mn2 74.9(2) 1_444 .
N1 Mn1 O2 Mn2 169.1(3) . .
O1 Mn1 O2 Mn2 -129.0(3) . .
O35 Mn1 O2 Mn2 -25.4(2) 1_344 .
O34 Mn1 O2 Mn2 -43.2(4) 1_344 .
C71 Mn1 O2 Mn2 -34.3(3) 1_344 .
O32 Mn2 O8 C16 -145.8(8) 1_444 .
O4 Mn2 O8 C16 40.1(8) 2_335 .
O6 Mn2 O8 C16 -50.5(8) 2_435 .
O35 Mn2 O8 C16 126.6(8) 1_344 .
O11 Mn3 O9 C16 -179.4(10) 2_445 .
O3 Mn3 O9 C16 -75.9(10) 2_335 .
O7 Mn3 O9 C16 75.9(11) 2_435 .
O6 Mn3 O9 C16 26.4(10) 2_435 .
C11 Mn3 O9 C16 43.7(11) 2_435 .
O15 Mn4 O13 C29 84.1(12) . .
O12 Mn4 O13 C29 -0.2(12) 2_445 .
O20 Mn4 O13 C29 167.6(12) 1_455 .
N2 Mn4 O13 C29 -102.5(12) . .
O1W Mn4 O13 C29 -15(2) . .
O15 Mn4 O13 Mn5 -15.0(3) . .
O12 Mn4 O13 Mn5 -99.3(3) 2_445 .
O20 Mn4 O13 Mn5 68.4(2) 1_455 .
N2 Mn4 O13 Mn5 158.4(3) . .
O1W Mn4 O13 Mn5 -114.5(12) . .
O21 Mn5 O13 C29 143.6(5) 1_455 .
O16 Mn5 O13 C29 -94.2(6) . .
N3 Mn5 O13 C29 45.7(7) . .
O14 Mn5 O13 C29 3.4(5) . .
O21 Mn5 O13 Mn4 -69.5(3) 1_455 .
O16 Mn5 O13 Mn4 52.8(3) . .
N3 Mn5 O13 Mn4 -167.4(3) . .
O14 Mn5 O13 Mn4 150.4(4) . .
C29 Mn5 O13 Mn4 147.0(6) . .
O21 Mn5 O14 C29 -61.2(6) 1_455 .
O16 Mn5 O14 C29 95.2(6) . .
N3 Mn5 O14 C29 -155.2(6) . .
O13 Mn5 O14 C29 -3.5(5) . .
O12 Mn4 O15 C31 30.3(10) 2_445 .
O20 Mn4 O15 C31 -133.2(10) 1_455 .
O13 Mn4 O15 C31 -51.7(10) . .
N2 Mn4 O15 C31 146.0(10) . .
O1W Mn4 O15 C31 116.1(10) . .
O21 Mn5 O16 C31 39.8(8) 1_455 .
N3 Mn5 O16 C31 148.6(7) . .
O14 Mn5 O16 C31 -119.4(7) . .
O13 Mn5 O16 C31 -60.2(7) . .
C29 Mn5 O16 C31 -90.2(7) . .
O39 Mn7 O18 C41 -19.8(8) 2_656 .
O2W Mn7 O18 C41 69.3(5) . .
O27 Mn7 O18 C41 -78.2(5) 1_655 .
O23 Mn7 O18 C41 152.4(5) . .
O22 Mn7 O18 C41 -172.6(5) . .
O39 Mn7 O18 Mn6 130.9(4) 2_656 .
O2W Mn7 O18 Mn6 -139.9(2) . .
O27 Mn7 O18 Mn6 72.55(19) 1_655 .
O23 Mn7 O18 Mn6 -56.9(3) . .
O22 Mn7 O18 Mn6 -21.89(18) . .
O22 Mn6 O18 C41 169.4(7) . .
O22 Mn6 O18 C41 -10.6(7) 2_546 .
O28 Mn6 O18 C41 -98.0(6) 2_446 .
O28 Mn6 O18 C41 82.0(6) 1_655 .
O22 Mn6 O18 Mn7 24.4(2) . .
O22 Mn6 O18 Mn7 -155.6(2) 2_546 .
O28 Mn6 O18 Mn7 116.9(2) 2_446 .
O28 Mn6 O18 Mn7 -63.1(2) 1_655 .
O25 Mn8 O19 C41 108.8(7) 2_546 .
O38 Mn8 O19 C41 -70.6(7) 2_656 .
O27 Mn8 O19 C41 13.9(7) 1_655 .
O42 Mn8 O19 C41 -168.1(7) 1_455 .
O28 Mn6 O22 C46 -178.8(18) 1_655 .
O18 Mn6 O22 C46 -91.1(19) 2_546 .
O18 Mn6 O22 C46 88.9(19) . .
O28 Mn6 O22 Mn7 -110.2(2) 2_446 .
O28 Mn6 O22 Mn7 69.8(2) 1_655 .
O18 Mn6 O22 Mn7 157.78(18) 2_546 .
O18 Mn6 O22 Mn7 -22.22(18) . .
O39 Mn7 O22 C46 53.6(5) 2_656 .
O2W Mn7 O22 C46 -59.5(5) . .
O18 Mn7 O22 C46 -139.6(5) . .
O27 Mn7 O22 C46 137.4(5) 1_655 .
O23 Mn7 O22 C46 3.5(4) . .
O39 Mn7 O22 Mn6 -143.2(2) 2_656 .
O2W Mn7 O22 Mn6 103.7(2) . .
O18 Mn7 O22 Mn6 23.57(19) . .
O27 Mn7 O22 Mn6 -59.4(2) 1_655 .
O23 Mn7 O22 Mn6 166.6(3) . .
O39 Mn7 O23 C46 -144.2(5) 2_656 .
O2W Mn7 O23 C46 123.2(5) . .
O18 Mn7 O23 C46 39.0(5) . .
O27 Mn7 O23 C46 -67.5(5) 1_655 .
O22 Mn7 O23 C46 -3.7(4) . .
O25 Mn8 O29 C61 72.1(7) 2_546 .
O38 Mn8 O29 C61 -108.5(7) 2_656 .
O27 Mn8 O29 C61 166.8(7) 1_655 .
O42 Mn8 O29 C61 -11.1(7) 1_455 .
O3W Mn9 O30 C61 -75.6(5) . .
O24 Mn9 O30 C61 4.6(8) 2_546 .
O42 Mn9 O30 C61 72.0(5) 1_455 .
O36 Mn9 O30 C61 -162.3(5) . .
O37 Mn9 O30 C61 169.6(5) . .
O3W Mn9 O30 Mn10 137.7(2) . .
O24 Mn9 O30 Mn10 -142.0(4) 2_546 .
O42 Mn9 O30 Mn10 -74.7(2) 1_455 .
O36 Mn9 O30 Mn10 51.0(3) . .
O37 Mn9 O30 Mn10 22.90(19) . .
O37 Mn10 O30 C61 -169.2(6) . .
O37 Mn10 O30 C61 10.8(6) 2_656 .
O41 Mn10 O30 C61 -80.5(6) 1_455 .
O41 Mn10 O30 C61 99.5(6) 2_756 .
O37 Mn10 O30 Mn9 -25.1(2) . .
O37 Mn10 O30 Mn9 154.9(2) 2_656 .
O41 Mn10 O30 Mn9 63.6(2) 1_455 .
O41 Mn10 O30 Mn9 -116.4(2) 2_756 .
O3W Mn9 O36 C76 -112.0(5) . .
O24 Mn9 O36 C76 157.8(5) 2_546 .
O30 Mn9 O36 C76 -27.9(5) . .
O42 Mn9 O36 C76 78.2(5) 1_455 .
O37 Mn9 O36 C76 5.4(4) . .
O41 Mn10 O37 C76 161(3) 1_455 .
O41 Mn10 O37 C76 -19(3) 2_756 .
O30 Mn10 O37 C76 -110(3) . .
O30 Mn10 O37 C76 70(3) 2_656 .
O41 Mn10 O37 Mn9 -65.9(2) 1_455 .
O41 Mn10 O37 Mn9 114.1(2) 2_756 .
O30 Mn10 O37 Mn9 23.45(19) . .
O30 Mn10 O37 Mn9 -156.55(19) 2_656 .
O3W Mn9 O37 C76 68.4(5) . .
O24 Mn9 O37 C76 -42.4(5) 2_546 .
O30 Mn9 O37 C76 146.2(5) . .
O42 Mn9 O37 C76 -131.5(5) 1_455 .
O36 Mn9 O37 C76 -5.3(4) . .
O3W Mn9 O37 Mn10 -102.1(3) . .
O24 Mn9 O37 Mn10 147.2(2) 2_546 .
O30 Mn9 O37 Mn10 -24.3(2) . .
O42 Mn9 O37 Mn10 58.0(2) 1_455 .
O36 Mn9 O37 Mn10 -175.8(3) . .
O31 Mn1 N1 C95 164.3(7) 1_444 .
O1 Mn1 N1 C95 23.6(7) . .
O35 Mn1 N1 C95 -68.4(10) 1_344 .
O34 Mn1 N1 C95 -84.6(7) 1_344 .
O2 Mn1 N1 C95 70.9(7) . .
C71 Mn1 N1 C95 -78.9(7) 1_344 .
O31 Mn1 N1 C91 -11.8(6) 1_444 .
O1 Mn1 N1 C91 -152.5(6) . .
O35 Mn1 N1 C91 115.6(8) 1_344 .
O34 Mn1 N1 C91 99.3(6) 1_344 .
O2 Mn1 N1 C91 -105.2(6) . .
C71 Mn1 N1 C91 105.0(7) 1_344 .
O15 Mn4 N2 C100 62.7(12) . .
O12 Mn4 N2 C100 175.3(8) 2_445 .
O20 Mn4 N2 C100 -16.8(9) 1_455 .
O13 Mn4 N2 C100 -99.3(9) . .
O1W Mn4 N2 C100 93.3(9) . .
O15 Mn4 N2 C96 -107.4(10) . .
O12 Mn4 N2 C96 5.2(8) 2_445 .
O20 Mn4 N2 C96 173.2(8) 1_455 .
O13 Mn4 N2 C96 90.6(8) . .
O1W Mn4 N2 C96 -76.8(8) . .
O21 Mn5 N3 C101 17.7(7) 1_455 .
O16 Mn5 N3 C101 -107.5(7) . .
O14 Mn5 N3 C101 148.3(7) . .
O13 Mn5 N3 C101 113.9(7) . .
C29 Mn5 N3 C101 135.9(7) . .
O21 Mn5 N3 C105 -159.0(7) 1_455 .
O16 Mn5 N3 C105 75.7(7) . .
O14 Mn5 N3 C105 -28.4(7) . .
O13 Mn5 N3 C105 -62.9(8) . .
C29 Mn5 N3 C105 -40.8(8) . .
Mn1 O1 C1 O2 -5.9(8) . .
Mn1 O1 C1 C2 174.6(7) . .
Mn2 O2 C1 O1 98.8(8) . .
Mn1 O2 C1 O1 5.4(8) . .
Mn2 O2 C1 C2 -81.7(9) . .
Mn1 O2 C1 C2 -175.1(7) . .
O1 C1 C2 C3 165.8(8) . .
O2 C1 C2 C3 -13.7(12) . .
O1 C1 C2 C8 -16.0(12) . .
O2 C1 C2 C8 164.5(7) . .
C8 C2 C3 C4 -2.8(12) . .
C1 C2 C3 C4 175.4(8) . .
C9 O5 C4 C3 156.9(8) . .
C9 O5 C4 C5 -25.2(12) . .
C2 C3 C4 O5 176.3(7) . .
C2 C3 C4 C5 -1.7(13) . .
O5 C4 C5 C6 -174.1(7) . .
C3 C4 C5 C6 3.8(13) . .
C4 C5 C6 C8 -1.5(12) . .
C4 C5 C6 C7 179.4(7) . .
Mn2 O4 C7 O3 -18.1(16) 2_335 .
Mn2 O4 C7 C6 159.0(7) 2_335 .
Mn3 O3 C7 O4 -12.4(11) 2_335 .
Mn3 O3 C7 C6 170.4(5) 2_335 .
C8 C6 C7 O4 -169.0(8) . .
C5 C6 C7 O4 10.0(12) . .
C8 C6 C7 O3 8.4(11) . .
C5 C6 C7 O3 -172.6(7) . .
C3 C2 C8 C6 5.1(12) . .
C1 C2 C8 C6 -173.1(7) . .
C5 C6 C8 C2 -2.9(12) . .
C7 C6 C8 C2 176.2(7) . .
C4 O5 C9 C10 128.7(9) . .
C4 O5 C9 C15 -55.0(12) . .
O5 C9 C10 C12 175.6(8) . .
C15 C9 C10 C12 -0.6(14) . .
O5 C9 C10 C11 -3.7(13) . .
C15 C9 C10 C11 -179.9(9) . .
Mn3 O7 C11 O6 -8.0(10) 2_435 .
Mn3 O7 C11 C10 173.1(8) 2_435 .
Mn2 O6 C11 O7 136.0(17) 2_435 .
Mn3 O6 C11 O7 7.5(9) 2_435 .
Mn2 O6 C11 C10 -45(2) 2_435 .
Mn3 O6 C11 C10 -173.6(8) 2_435 .
Mn2 O6 C11 Mn3 129(2) 2_435 2_435
C12 C10 C11 O7 160.1(9) . .
C9 C10 C11 O7 -20.6(14) . .
C12 C10 C11 O6 -18.8(13) . .
C9 C10 C11 O6 160.5(8) . .
C9 C10 C12 C13 3.4(14) . .
C11 C10 C12 C13 -177.3(9) . .
C10 C12 C13 C14 -3.9(15) . .
C12 C13 C14 C15 1.6(17) . .
C13 C14 C15 C9 1.1(18) . .
C10 C9 C15 C14 -1.6(16) . .
O5 C9 C15 C14 -177.9(10) . .
Mn2 O8 C16 O9 28.2(14) . .
Mn2 O8 C16 C17 -150.5(6) . .
Mn3 O9 C16 O8 -14.8(16) . .
Mn3 O9 C16 C17 163.8(6) . .
O8 C16 C17 C18 19.2(13) . .
O9 C16 C17 C18 -159.6(9) . .
O8 C16 C17 C22 -165.6(9) . .
O9 C16 C17 C22 15.7(14) . .
C22 C17 C18 C19 1.6(16) . .
C16 C17 C18 C19 177.2(10) . .
C17 C18 C19 C20 -0.6(19) . .
C18 C19 C20 C21 0(2) . .
C19 C20 C21 C22 -0.1(19) . .
C20 C21 C22 O10 -176.6(11) . .
C20 C21 C22 C17 1.2(18) . .
C23 O10 C22 C21 -11.2(15) . .
C23 O10 C22 C17 170.9(9) . .
C18 C17 C22 C21 -1.9(15) . .
C16 C17 C22 C21 -177.3(9) . .
C18 C17 C22 O10 175.9(9) . .
C16 C17 C22 O10 0.6(14) . .
C22 O10 C23 C24 -71.6(13) . .
C22 O10 C23 C30 119.3(10) . .
O10 C23 C24 C25 -166.8(7) . .
C30 C23 C24 C25 1.6(14) . .
C23 C24 C25 C27 1.3(13) . .
C23 C24 C25 C26 172.2(8) . .
Mn4 O12 C26 O11 35(2) 2_445 .
Mn4 O12 C26 C25 -144.2(12) 2_445 .
Mn3 O11 C26 O12 -115.2(15) 2_445 .
Mn3 O11 C26 C25 63.7(19) 2_445 .
C27 C25 C26 O12 145.7(9) . .
C24 C25 C26 O12 -24.9(12) . .
C27 C25 C26 O11 -33.2(13) . .
C24 C25 C26 O11 156.2(8) . .
C24 C25 C27 C28 -1.1(14) . .
C26 C25 C27 C28 -171.4(9) . .
C25 C27 C28 C30 -2.1(14) . .
C25 C27 C28 C29 167.1(8) . .
Mn5 O14 C29 O13 6.4(9) . .
Mn5 O14 C29 C28 -169.5(7) . .
Mn4 O13 C29 O14 -108.3(12) . .
Mn5 O13 C29 O14 -6.2(9) . .
Mn4 O13 C29 C28 67.6(15) . .
Mn5 O13 C29 C28 169.7(7) . .
Mn4 O13 C29 Mn5 -102.1(11) . .
C30 C28 C29 O14 164.7(8) . .
C27 C28 C29 O14 -4.3(14) . .
C30 C28 C29 O13 -11.3(13) . .
C27 C28 C29 O13 179.7(8) . .
O21 Mn5 C29 O14 133.5(5) 1_455 .
O16 Mn5 C29 O14 -92.3(6) . .
N3 Mn5 C29 O14 26.9(6) . .
O13 Mn5 C29 O14 173.9(9) . .
O21 Mn5 C29 O13 -40.4(6) 1_455 .
O16 Mn5 C29 O13 93.8(6) . .
N3 Mn5 C29 O13 -147.0(5) . .
O14 Mn5 C29 O13 -173.9(9) . .
C27 C28 C30 C23 5.1(14) . .
C29 C28 C30 C23 -164.4(8) . .
C24 C23 C30 C28 -5.0(15) . .
O10 C23 C30 C28 164.0(8) . .
Mn5 O16 C31 O15 6.2(12) . .
Mn5 O16 C31 C32 -172.8(6) . .
Mn4 O15 C31 O16 63.4(14) . .
Mn4 O15 C31 C32 -117.6(9) . .
O16 C31 C32 C37 45.3(14) . .
O15 C31 C32 C37 -133.8(10) . .
O16 C31 C32 C33 -134.4(10) . .
O15 C31 C32 C33 46.5(13) . .
C37 C32 C33 C34 3.0(15) . .
C31 C32 C33 C34 -177.3(10) . .
C32 C33 C34 C35 -4.2(17) . .
C33 C34 C35 C36 5.2(18) . .
C34 C35 C36 C37 -5.0(17) . .
C35 C36 C37 O17 174.5(9) . .
C35 C36 C37 C32 4.0(15) . .
C38 O17 C37 C36 48.4(12) . .
C38 O17 C37 C32 -140.6(8) . .
C33 C32 C37 C36 -2.9(14) . .
C31 C32 C37 C36 177.4(9) . .
C33 C32 C37 O17 -173.8(8) . .
C31 C32 C37 O17 6.5(14) . .
C37 O17 C38 C45 29.0(12) . .
C37 O17 C38 C39 -153.0(7) . .
C45 C38 C39 C40 4.1(12) . .
O17 C38 C39 C40 -173.9(7) . .
C38 C39 C40 C42 -4.3(11) . .
C38 C39 C40 C41 173.8(7) . .
Mn8 O19 C41 O18 0.6(12) . .
Mn8 O19 C41 C40 178.9(5) . .
Mn7 O18 C41 O19 37.1(9) . .
Mn6 O18 C41 O19 -101.7(8) . .
Mn7 O18 C41 C40 -141.2(5) . .
Mn6 O18 C41 C40 80.0(8) . .
C42 C40 C41 O19 21.0(11) . .
C39 C40 C41 O19 -156.9(7) . .
C42 C40 C41 O18 -160.6(7) . .
C39 C40 C41 O18 21.5(10) . .
C39 C40 C42 C43 2.0(11) . .
C41 C40 C42 C43 -175.9(7) . .
C40 C42 C43 C45 0.5(11) . .
C40 C42 C43 C44 -178.6(7) . .
Mn5 O21 C44 O20 5.6(12) 1_655 .
Mn5 O21 C44 C43 -174.5(5) 1_655 .
Mn4 O20 C44 O21 5.8(13) 1_655 .
Mn4 O20 C44 C43 -174.1(5) 1_655 .
C45 C43 C44 O21 167.0(7) . .
C42 C43 C44 O21 -14.0(12) . .
C45 C43 C44 O20 -13.1(11) . .
C42 C43 C44 O20 166.0(7) . .
O17 C38 C45 C43 176.4(7) . .
C39 C38 C45 C43 -1.5(12) . .
C42 C43 C45 C38 -0.7(12) . .
C44 C43 C45 C38 178.4(7) . .
Mn7 O23 C46 O22 6.3(8) . .
Mn7 O23 C46 C47 -172.1(6) . .
Mn6 O22 C46 O23 -118.2(17) . .
Mn7 O22 C46 O23 -6.1(7) . .
Mn6 O22 C46 C47 60(2) . .
Mn7 O22 C46 C47 172.4(6) . .
O23 C46 C47 C48 154.6(8) . .
O22 C46 C47 C48 -23.9(11) . .
O23 C46 C47 C53 -24.2(11) . .
O22 C46 C47 C53 157.4(7) . .
C53 C47 C48 C49 -0.2(11) . .
C46 C47 C48 C49 -178.8(7) . .
C47 C48 C49 C51 -3.6(11) . .
C47 C48 C49 C50 175.6(7) . .
Mn9 O24 C50 O25 -2.8(8) 2_546 .
Mn9 O24 C50 C49 175.6(5) 2_546 .
Mn8 O25 C50 O24 -76.1(9) 2_546 .
Mn8 O25 C50 C49 105.5(7) 2_546 .
C51 C49 C50 O24 -11.2(10) . .
C48 C49 C50 O24 169.6(7) . .
C51 C49 C50 O25 167.2(7) . .
C48 C49 C50 O25 -12.0(10) . .
C48 C49 C51 C52 4.1(11) . .
C50 C49 C51 C52 -175.1(7) . .
C54 O26 C52 C51 171.1(7) . .
C54 O26 C52 C53 -13.0(11) . .
C49 C51 C52 O26 175.1(7) . .
C49 C51 C52 C53 -0.9(12) . .
C48 C47 C53 C52 3.2(11) . .
C46 C47 C53 C52 -178.1(7) . .
O26 C52 C53 C47 -178.4(7) . .
C51 C52 C53 C47 -2.7(11) . .
C52 O26 C54 C55 113.8(8) . .
C52 O26 C54 C60 -70.3(10) . .
C60 C54 C55 C57 -1.6(12) . .
O26 C54 C55 C57 174.1(7) . .
C60 C54 C55 C56 179.6(8) . .
O26 C54 C55 C56 -4.8(12) . .
Mn6 O28 C56 O27 -3.4(12) 1_455 .
Mn6 O28 C56 C55 173.2(5) 1_455 .
Mn7 O27 C56 O28 28.2(10) 1_455 .
Mn8 O27 C56 O28 -106.9(7) 1_455 .
Mn7 O27 C56 C55 -148.4(5) 1_455 .
Mn8 O27 C56 C55 76.4(8) 1_455 .
C54 C55 C56 O28 23.0(12) . .
C57 C55 C56 O28 -155.9(8) . .
C54 C55 C56 O27 -160.3(7) . .
C57 C55 C56 O27 20.8(11) . .
C54 C55 C57 C58 0.7(13) . .
C56 C55 C57 C58 179.7(8) . .
C55 C57 C58 C59 1.1(14) . .
C57 C58 C59 C60 -2.1(14) . .
C58 C59 C60 C54 1.3(14) . .
C55 C54 C60 C59 0.6(13) . .
O26 C54 C60 C59 -175.2(8) . .
Mn8 O29 C61 O30 -8.0(12) . .
Mn8 O29 C61 C62 173.6(5) . .
Mn9 O30 C61 O29 -28.6(10) . .
Mn10 O30 C61 O29 108.0(7) . .
Mn9 O30 C61 C62 149.8(5) . .
Mn10 O30 C61 C62 -73.6(8) . .
O29 C61 C62 C68 158.9(7) . .
O30 C61 C62 C68 -19.6(10) . .
O29 C61 C62 C63 -17.0(10) . .
O30 C61 C62 C63 164.5(7) . .
C68 C62 C63 C64 1.6(11) . .
C61 C62 C63 C64 177.4(6) . .
C62 C63 C64 C66 -3.3(11) . .
C62 C63 C64 C65 179.8(7) . .
Mn1 O31 C65 O32 -16.4(11) 1_666 .
Mn1 O31 C65 C64 164.9(5) 1_666 .
Mn2 O32 C65 O31 25.9(13) 1_666 .
Mn2 O32 C65 C64 -155.4(6) 1_666 .
C63 C64 C65 O31 10.6(11) . .
C66 C64 C65 O31 -166.3(7) . .
C63 C64 C65 O32 -168.2(7) . .
C66 C64 C65 O32 14.9(10) . .
C63 C64 C66 C67 2.4(11) . .
C65 C64 C66 C67 179.4(7) . .
C69 O33 C67 C68 -171.6(7) . .
C69 O33 C67 C66 7.0(11) . .
C64 C66 C67 C68 0.3(11) . .
C64 C66 C67 O33 -178.2(7) . .
O33 C67 C68 C62 176.6(6) . .
C66 C67 C68 C62 -2.1(11) . .
C63 C62 C68 C67 1.1(11) . .
C61 C62 C68 C67 -174.8(6) . .
C67 O33 C69 C70 113.4(8) . .
C67 O33 C69 C75 -71.3(10) . .
O33 C69 C70 C72 177.8(8) . .
C75 C69 C70 C72 2.5(13) . .
O33 C69 C70 C71 -1.3(13) . .
C75 C69 C70 C71 -176.6(8) . .
Mn1 O34 C71 O35 3.6(9) 1_766 .
Mn1 O34 C71 C70 -174.5(8) 1_766 .
Mn2 O35 C71 O34 141.5(19) 1_766 .
Mn1 O35 C71 O34 -3.7(9) 1_766 .
Mn2 O35 C71 C70 -40(3) 1_766 .
Mn1 O35 C71 C70 174.5(7) 1_766 .
Mn2 O35 C71 Mn1 145(2) 1_766 1_766
C69 C70 C71 O34 -33.0(14) . .
C72 C70 C71 O34 147.9(9) . .
C69 C70 C71 O35 148.8(9) . .
C72 C70 C71 O35 -30.2(12) . .
C69 C70 C72 C73 3.5(14) . .
C71 C70 C72 C73 -177.4(9) . .
C70 C72 C73 C74 -4.6(16) . .
C72 C73 C74 C75 -0.3(16) . .
C73 C74 C75 C69 6.2(16) . .
O33 C69 C75 C74 177.5(9) . .
C70 C69 C75 C74 -7.2(14) . .
Mn9 O36 C76 O37 -9.5(8) . .
Mn9 O36 C76 C77 172.8(6) . .
Mn10 O37 C76 O36 144(2) . .
Mn9 O37 C76 O36 9.5(8) . .
Mn10 O37 C76 C77 -39(3) . .
Mn9 O37 C76 C77 -172.9(6) . .
O36 C76 C77 C78 -161.3(7) . .
O37 C76 C77 C78 21.1(11) . .
O36 C76 C77 C83 16.7(11) . .
O37 C76 C77 C83 -161.0(7) . .
C83 C77 C78 C79 2.0(11) . .
C76 C77 C78 C79 179.9(6) . .
C77 C78 C79 C81 0.9(11) . .
C77 C78 C79 C80 -179.1(7) . .
Mn7 O39 C80 O38 3.2(8) 2_656 .
Mn7 O39 C80 C79 -175.2(5) 2_656 .
Mn8 O38 C80 O39 75.5(9) 2_656 .
Mn8 O38 C80 C79 -106.0(7) 2_656 .
C78 C79 C80 O39 -163.4(7) . .
C81 C79 C80 O39 16.6(10) . .
C78 C79 C80 O38 18.1(11) . .
C81 C79 C80 O38 -161.9(7) . .
C78 C79 C81 C82 -3.2(11) . .
C80 C79 C81 C82 176.8(7) . .
C79 C81 C82 C83 2.6(11) . .
C79 C81 C82 O40 -174.8(6) . .
C84 O40 C82 C83 11.3(10) . .
C84 O40 C82 C81 -171.4(7) . .
C81 C82 C83 C77 0.3(11) . .
O40 C82 C83 C77 177.5(6) . .
C78 C77 C83 C82 -2.6(11) . .
C76 C77 C83 C82 179.5(6) . .
C82 O40 C84 C85 -113.5(8) . .
C82 O40 C84 C90 71.0(9) . .
C90 C84 C85 C87 -1.4(12) . .
O40 C84 C85 C87 -176.6(7) . .
C90 C84 C85 C86 179.3(8) . .
O40 C84 C85 C86 4.1(12) . .
Mn10 O41 C86 O42 2.0(12) 1_655 .
Mn10 O41 C86 C85 -175.1(5) 1_655 .
Mn9 O42 C86 O41 -24.9(10) 1_655 .
Mn8 O42 C86 O41 105.9(7) 1_655 .
Mn9 O42 C86 C85 152.2(5) 1_655 .
Mn8 O42 C86 C85 -77.0(7) 1_655 .
C84 C85 C86 O41 -21.0(12) . .
C87 C85 C86 O41 159.7(8) . .
C84 C85 C86 O42 161.8(7) . .
C87 C85 C86 O42 -17.5(11) . .
C84 C85 C87 C88 -0.3(13) . .
C86 C85 C87 C88 179.0(9) . .
C85 C87 C88 C89 1.1(16) . .
C87 C88 C89 C90 -0.1(17) . .
C88 C89 C90 C84 -1.6(15) . .
C85 C84 C90 C89 2.4(13) . .
O40 C84 C90 C89 177.8(8) . .
C95 N1 C91 C92 -2.3(13) . .
Mn1 N1 C91 C92 173.9(7) . .
N1 C91 C92 C93 2.4(15) . .
C91 C92 C93 C94 -0.9(15) . .
C92 C93 C94 C95 -0.6(14) . .
C91 N1 C95 C94 0.7(13) . .
Mn1 N1 C95 C94 -175.5(7) . .
C93 C94 C95 N1 0.7(14) . .
C100 N2 C96 C97 3.7(16) . .
Mn4 N2 C96 C97 174.1(8) . .
N2 C96 C97 C98 -2.6(18) . .
C96 C97 C98 C99 1(2) . .
C97 C98 C99 C100 -2(2) . .
C96 N2 C100 C99 -3.9(18) . .
Mn4 N2 C100 C99 -174.8(10) . .
C98 C99 C100 N2 3(2) . .
C105 N3 C101 C102 0.8(14) . .
Mn5 N3 C101 C102 -176.1(8) . .
N3 C101 C102 C103 -2.0(17) . .
C101 C102 C103 C104 2.3(17) . .
C102 C103 C104 C105 -1.6(15) . .
C103 C104 C105 N3 0.5(15) . .
C101 N3 C105 C104 -0.1(14) . .
Mn5 N3 C105 C104 176.9(7) . .
